data_2104687
loop_
_publ_author_name
'Sharma, Neeraj'
'Macquart, Rene B.'
'Avdeev, Maxim'
'Christensen, Mogens'
'McIntyre, Garry J.'
'Chen, Yu-Sheng'
'Ling, Chris D.'

_publ_section_title
;
 Re-investigation of the structure and crystal chemistry of the
 Bi~2~O~3~--W~2~O~6~ `type (Ib)' solid solution using single-crystal
 neutron and synchrotron X-ray diffraction
;
_journal_coeditor_code BP5029
_journal_issue 2
_journal_name_full 'Acta Crystallographica Section B'
_journal_page_first 165
_journal_page_last 172
_journal_paper_doi 10.1107/S0108768110001874
_journal_volume 66
_journal_year 2010
_chemical_formula_analytical 'Bi35.66 O66.51 W4.34'
_chemical_formula_iupac 'Bi35.66 O66.51 W4.34'
_chemical_formula_moiety 'Bi35.66 O66.51 W4.34 '
_chemical_formula_structural 'Bi35.66 O66.51 W4.34'
_chemical_formula_sum 'Bi35.66 O66.51 W4.34'
_chemical_formula_weight 9314.28
_chemical_name_systematic
;
Bismuth Tungsten Oxide
;
_space_group_IT_number 80
_symmetry_cell_setting tetragonal
_symmetry_space_group_name_Hall 'I 4bw'
_symmetry_space_group_name_H-M 'I 41'
_cell_angle_alpha 90
_cell_angle_beta 90
_cell_angle_gamma 90
_cell_formula_units_Z 1
_cell_length_a 12.5576(4)
_cell_length_b 12.5576(4)
_cell_length_c 11.2740(7)
_cell_measurement_temperature 298(2)
_cell_volume 1777.83(14)
_computing_publication_material 'Jana2006 (Petricek, Dusek & Palatinus, 2006)'
_computing_structure_refinement 'Jana2006 (Petricek, Dusek & Palatinus, 2006)'
_diffrn_ambient_temperature 298(2)
_diffrn_measured_fraction_theta_full 0.98
_diffrn_measured_fraction_theta_max 0.98
_diffrn_measurement_device 'four-cycle diffractometer'
_diffrn_measurement_device_type 'Bruker CCD'
_diffrn_radiation_monochromator graphite
_diffrn_radiation_type 'synchrotron x-ray'
_diffrn_radiation_wavelength 0.41328
_diffrn_reflns_av_R_equivalents 0.0806
_diffrn_reflns_av_sigmaI/netI 0.0961
_diffrn_reflns_limit_h_max 19
_diffrn_reflns_limit_h_min -26
_diffrn_reflns_limit_k_max 24
_diffrn_reflns_limit_k_min -27
_diffrn_reflns_limit_l_max 16
_diffrn_reflns_limit_l_min -24
_diffrn_reflns_number 31554
_diffrn_reflns_theta_full 26.81
_diffrn_reflns_theta_max 26.81
_diffrn_reflns_theta_min 1.33
_exptl_absorpt_coefficient_mu 23.397
_exptl_absorpt_correction_type none
_exptl_crystal_colour yellow
_exptl_crystal_density_diffrn 8.69
_exptl_crystal_density_method 'not measured'
_exptl_crystal_description prisim
_exptl_crystal_F_000 3813
_exptl_crystal_size_max 0.005
_exptl_crystal_size_min 0.005
_refine_diff_density_max 4.87
_refine_diff_density_min -5.31
_refine_ls_extinction_method none
_refine_ls_goodness_of_fit_ref 6.37
_refine_ls_number_constraints 7
_refine_ls_number_parameters 71
_refine_ls_number_reflns 8365
_refine_ls_number_restraints 0
_refine_ls_R_factor_all 0.2223
_refine_ls_R_factor_gt 0.1223
_refine_ls_shift/su_max 0.0356
_refine_ls_shift/su_mean 0.0054
_refine_ls_structure_factor_coef F
_refine_ls_weighting_details w=1/(\s^2^(F)+0.0001F^2^)
_refine_ls_weighting_scheme sigma
_refine_ls_wR_factor_gt 0.1532
_refine_ls_wR_factor_ref 0.1636
_reflns_number_gt 4042
_reflns_number_total 8365
_reflns_threshold_expression I>3\s(I)
_cod_duplicate_entry 2104686
_cod_data_source_file bp5029.cif
_cod_data_source_block B
_cod_depositor_comments
;
The following automatic conversions were performed:
'_exptl_absorpt_correction_type' value 'None' changed to 'none' according
to '/home/saulius/struct/CIF-dictionaries/cif_core.dic' dictionary named
'cif_core.dic' version 2.4.1 from 2010-06-29.

Automatic conversion script
Id: cif_fix_enum 1527 2010-12-29 10:47:43Z saulius 
;
_cod_original_cell_volume 1777.84(14)
_cod_original_sg_symbol_Hall 'I 41b'
_cod_database_code 2104687

loop_
_symmetry_equiv_pos_site_id
_symmetry_equiv_pos_as_xyz
1 x,y,z
2 -x,-y,z
3 -y,x+1/2,z+1/4
4 y,-x+1/2,z+1/4
5 x+1/2,y+1/2,z+1/2
6 -x+1/2,-y+1/2,z+1/2
7 -y+1/2,x,z+3/4
8 y+1/2,-x,z+3/4

loop_
_atom_site_type_symbol
_atom_site_label
_atom_site_fract_x
_atom_site_fract_y
_atom_site_fract_z
_atom_site_U_iso_or_equiv
_atom_site_adp_type
_atom_site_calc_flag
_atom_site_refinement_flags
_atom_site_occupancy
_atom_site_disorder_assembly
_atom_site_disorder_group
Bi Bi1 0.5 0.5 0.5 0.0389(6) Uiso d . 0.915(6) . .
Bi Bi3a 0.29216(13) 0.10573(13) 0.9826(4) 0.0225(5) Uani d . 1 . .
Bi Bi3b 0.70962(17) 0.39364(14) 0.2755(4) 0.0288(5) Uani d . 1 . .
Bi Bi4a 0.20469(18) 0.39571(13) 0.0078(4) 0.0264(5) Uani d . 1 . .
Bi Bi4b 0.79584(17) 0.10261(13) 0.2445(4) 0.0251(4) Uani d . 1 . .
O O1a 0.1221(7) 0.0407(7) 0.0884(9) 0.0224(5) Uiso d . 0.314 . .
O O1b 0.8462(2) 0.4335(3) 0.1506(5) 0.0224(5) Uiso d . 0.915(6) . .
O O2a 0.0662(3) 0.3123(2) 0.0735(5) 0.0224(5) Uiso d . 0.915(6) . .
O O2b 0.9393(3) 0.1563(3) 0.1524(5) 0.0224(5) Uiso d . 0.915(6) . .
O O3a 0.2670(3) 0.2787(3) 0.1312(6) 0.0349(9) Uiso d . 1 . .
O O3b 0.7348(3) 0.2146(4) 0.1104(6) 0.0384(10) Uiso d . 1 . .
W W2a 0.5 0 0.2460(5) 0.0130(5) Uani d . 1 . .
O O4aa 0.389856 0.106044 0.2460(5) 0.371(7) Uiso d . 1 . .
O O5aa 0.574984 0.077883 0.3664(5) 0.371(7) Uiso d . 1 . .
O O4ba 0.574984 0.077883 0.1255(5) 0.371(7) Uiso d . 1 . .
W W1a 0.5 0.5 0.473(3) 0.0389(6) Uiso d . 0.085(6) . .
O O1a1a 0.508228 0.392201 0.594(3) 0.112(18) Uiso d . 0.085(6) . .
O O1b1a 0.508228 0.392201 0.353(3) 0.112(18) Uiso d . 0.085(6) . .
O O2b1a 0.347548 0.488363 0.473(3) 0.112(18) Uiso d . 0.085(6) . .

loop_
_atom_site_aniso_label
_atom_site_aniso_U_11
_atom_site_aniso_U_22
_atom_site_aniso_U_33
_atom_site_aniso_U_12
_atom_site_aniso_U_13
_atom_site_aniso_U_23
_atom_site_aniso_type_symbol
Bi3a 0.0184(7) 0.0187(7) 0.0302(10) -0.0089(5) 0.0028(6) 0.0046(6) Bi
Bi3b 0.0362(9) 0.0172(8) 0.0330(10) 0.0019(6) 0.0006(7) -0.0060(6) Bi
Bi4a 0.0449(10) 0.0135(6) 0.0209(7) 0.0064(6) 0.0045(6) 0.0050(5) Bi
Bi4b 0.0446(10) 0.0131(6) 0.0177(6) -0.0038(6) 0.0138(7) -0.0045(5) Bi
W2a 0.0139(11) 0.0111(10) 0.0139(7) -0.0001(7) 0 0 W

loop_
_atom_type_symbol
_atom_type_scat_dispersion_real
_atom_type_scat_dispersion_imag
_atom_type_scat_source
Bi 0.000 0.000 'International Tables Vol C tables 4.2.6.8 and 6.1.1.4'
O 0.000 0.000 'International Tables Vol C tables 4.2.6.8 and 6.1.1.4'
W 0.000 0.000 'International Tables Vol C tables 4.2.6.8 and 6.1.1.4'

loop_
_geom_angle_atom_site_label_1
_geom_angle_atom_site_label_2
_geom_angle_atom_site_label_3
_geom_angle_site_symmetry_1
_geom_angle_site_symmetry_2
_geom_angle_site_symmetry_3
_geom_angle
_geom_angle_publ_flag
O1a Bi1 O1a 5_555 . 6_555 116.7(4) yes
O1a Bi1 O1b 5_555 . 3_645 100.5(3) yes
O1a Bi1 O1b 5_555 . 4_565 108.1(3) yes
O1a Bi1 O2a 5_555 . 3_655 70.2(3) yes
O1a Bi1 O2a 5_555 . 4_555 173.1(3) yes
O1a Bi1 O2b 5_555 . 5_455 72.5(3) yes
O1a Bi1 O2b 5_555 . 6_655 68.7(3) yes
O1a Bi1 W1a 5_555 . . 121.7(3) yes
O1a Bi1 O1a1a 5_555 . . 80.8(6) yes
O1a Bi1 O1a1a 5_555 . 2_665 60.9(4) yes
O1a Bi1 O1b1a 5_555 . . 122.5(3) yes
O1a Bi1 O1b1a 5_555 . 2_665 105.9(4) yes
O1a Bi1 O2b1a 5_555 . . 153.7(10) yes
O1a Bi1 O2b1a 5_555 . 2_665 42.7(10) yes
O1a Bi1 O1b 6_555 . 3_645 108.1(3) yes
O1a Bi1 O1b 6_555 . 4_565 100.5(3) yes
O1a Bi1 O2a 6_555 . 3_655 173.1(3) yes
O1a Bi1 O2a 6_555 . 4_555 70.2(3) yes
O1a Bi1 O2b 6_555 . 5_455 68.7(3) yes
O1a Bi1 O2b 6_555 . 6_655 72.5(3) yes
O1a Bi1 W1a 6_555 . . 121.7(3) yes
O1a Bi1 O1a1a 6_555 . . 60.9(4) yes
O1a Bi1 O1a1a 6_555 . 2_665 80.8(6) yes
O1a Bi1 O1b1a 6_555 . . 105.9(4) yes
O1a Bi1 O1b1a 6_555 . 2_665 122.5(3) yes
O1a Bi1 O2b1a 6_555 . . 42.7(10) yes
O1a Bi1 O2b1a 6_555 . 2_665 153.7(10) yes
O1b Bi1 O1b 3_645 . 4_565 123.93(17) yes
O1b Bi1 O2a 3_645 . 3_655 70.09(11) yes
O1b Bi1 O2a 3_645 . 4_555 75.82(11) yes
O1b Bi1 O2b 3_645 . 5_455 168.68(15) yes
O1b Bi1 O2b 3_645 . 6_655 67.28(16) yes
O1b Bi1 W1a 3_645 . . 61.97(12) yes
O1b Bi1 O1a1a 3_645 . . 68.3(9) yes
O1b Bi1 O1a1a 3_645 . 2_665 161.3(4) yes
O1b Bi1 O1b1a 3_645 . . 26.8(5) yes
O1b Bi1 O1b1a 3_645 . 2_665 99.5(6) yes
O1b Bi1 O2b1a 3_645 . . 102.2(6) yes
O1b Bi1 O2b1a 3_645 . 2_665 69.1(5) yes
O1b Bi1 O2a 4_565 . 3_655 75.82(11) yes
O1b Bi1 O2a 4_565 . 4_555 70.09(11) yes
O1b Bi1 O2b 4_565 . 5_455 67.28(16) yes
O1b Bi1 O2b 4_565 . 6_655 168.68(15) yes
O1b Bi1 W1a 4_565 . . 61.97(12) yes
O1b Bi1 O1a1a 4_565 . . 161.3(4) yes
O1b Bi1 O1a1a 4_565 . 2_665 68.3(9) yes
O1b Bi1 O1b1a 4_565 . . 99.5(6) yes
O1b Bi1 O1b1a 4_565 . 2_665 26.8(5) yes
O1b Bi1 O2b1a 4_565 . . 69.1(5) yes
O1b Bi1 O2b1a 4_565 . 2_665 102.2(6) yes
O2a Bi1 O2a 3_655 . 4_555 102.94(12) yes
O2a Bi1 O2b 3_655 . 5_455 114.40(10) yes
O2a Bi1 O2b 3_655 . 6_655 112.00(10) yes
O2a Bi1 W1a 3_655 . . 51.47(8) yes
O2a Bi1 O1a1a 3_655 . . 122.9(4) yes
O2a Bi1 O1a1a 3_655 . 2_665 102.9(6) yes
O2a Bi1 O1b1a 3_655 . . 69.3(4) yes
O2a Bi1 O1b1a 3_655 . 2_665 52.4(2) yes
O2a Bi1 O2b1a 3_655 . . 130.6(10) yes
O2a Bi1 O2b1a 3_655 . 2_665 32.6(10) yes
O2a Bi1 O2b 4_555 . 5_455 112.00(10) yes
O2a Bi1 O2b 4_555 . 6_655 114.40(10) yes
O2a Bi1 W1a 4_555 . . 51.47(8) yes
O2a Bi1 O1a1a 4_555 . . 102.9(6) yes
O2a Bi1 O1a1a 4_555 . 2_665 122.9(4) yes
O2a Bi1 O1b1a 4_555 . . 52.4(2) yes
O2a Bi1 O1b1a 4_555 . 2_665 69.3(4) yes
O2a Bi1 O2b1a 4_555 . . 32.6(10) yes
O2a Bi1 O2b1a 4_555 . 2_665 130.6(10) yes
O2b Bi1 O2b 5_455 . 6_655 101.56(14) yes
O2b Bi1 W1a 5_455 . . 129.22(10) yes
O2b Bi1 O1a1a 5_455 . . 101.3(9) yes
O2b Bi1 O1a1a 5_455 . 2_665 13.23(19) yes
O2b Bi1 O1b1a 5_455 . . 163.5(4) yes
O2b Bi1 O1b1a 5_455 . 2_665 91.1(6) yes
O2b Bi1 O2b1a 5_455 . . 82.8(7) yes
O2b Bi1 O2b1a 5_455 . 2_665 108.6(7) yes
O2b Bi1 W1a 6_655 . . 129.22(10) yes
O2b Bi1 O1a1a 6_655 . . 13.23(19) yes
O2b Bi1 O1a1a 6_655 . 2_665 101.3(9) yes
O2b Bi1 O1b1a 6_655 . . 91.1(6) yes
O2b Bi1 O1b1a 6_655 . 2_665 163.5(4) yes
O2b Bi1 O2b1a 6_655 . . 108.6(7) yes
O2b Bi1 O2b1a 6_655 . 2_665 82.8(7) yes
W1a Bi1 O1a1a . . . 127.9(9) yes
W1a Bi1 O1a1a . . 2_665 127.9(9) yes
W1a Bi1 O1b1a . . . 39.3(6) yes
W1a Bi1 O1b1a . . 2_665 39.3(6) yes
W1a Bi1 O2b1a . . . 81.1(11) yes
W1a Bi1 O2b1a . . 2_665 81.1(11) yes
O1a1a Bi1 O1a1a . . 2_665 104.1(13) yes
O1a1a Bi1 O1b1a . . . 88.6(11) yes
O1a1a Bi1 O1b1a . . 2_665 167.3(11) yes
O1a1a Bi1 O2b1a . . . 95.4(7) yes
O1a1a Bi1 O2b1a . . 2_665 95.4(7) yes
O1a1a Bi1 O1b1a 2_665 . . 167.3(11) yes
O1a1a Bi1 O1b1a 2_665 . 2_665 88.6(11) yes
O1a1a Bi1 O2b1a 2_665 . . 95.4(7) yes
O1a1a Bi1 O2b1a 2_665 . 2_665 95.4(7) yes
O1b1a Bi1 O1b1a . . 2_665 78.7(9) yes
O1b1a Bi1 O2b1a . . . 83.2(8) yes
O1b1a Bi1 O2b1a . . 2_665 83.2(8) yes
O1b1a Bi1 O2b1a 2_665 . . 83.2(8) yes
O1b1a Bi1 O2b1a 2_665 . 2_665 83.2(8) yes
O2b1a Bi1 O2b1a . . 2_665 162.3(15) yes
O1a Bi3a O1a 1_556 . 7_555 163.7(3) yes
O1a Bi3a O2a 1_556 . 7_555 79.6(2) yes
O1a Bi3a O2b 1_556 . 7_545 97.1(2) yes
O1a Bi3a O3a 1_556 . 1_556 82.7(2) yes
O1a Bi3a O3a 1_556 . 7_555 100.0(2) yes
O1a Bi3a O4aa 1_556 . 1_556 83.6(2) yes
O1a Bi3a O4ba 1_556 . 2_656 88.4(2) yes
O1a Bi3a O1a1a 1_556 . 4_555 122.1(2) yes
O1a Bi3a O2b1a 1_556 . 6_555 32.8(9) yes
O1a Bi3a O2a 7_555 . 7_555 89.4(3) yes
O1a Bi3a O2b 7_555 . 7_545 67.7(2) yes
O1a Bi3a O3a 7_555 . 1_556 113.6(2) yes
O1a Bi3a O3a 7_555 . 7_555 86.5(3) yes
O1a Bi3a O4aa 7_555 . 1_556 105.3(2) yes
O1a Bi3a O4ba 7_555 . 2_656 87.3(2) yes
O1a Bi3a O1a1a 7_555 . 4_555 41.9(3) yes
O1a Bi3a O2b1a 7_555 . 6_555 131.8(9) yes
O2a Bi3a O2b 7_555 . 7_545 70.36(17) yes
O2a Bi3a O3a 7_555 . 1_556 125.73(15) yes
O2a Bi3a O3a 7_555 . 7_555 67.05(18) yes
O2a Bi3a O4aa 7_555 . 1_556 161.50(15) yes
O2a Bi3a O4ba 7_555 . 2_656 121.88(12) yes
O2a Bi3a O1a1a 7_555 . 4_555 70.5(5) yes
O2a Bi3a O2b1a 7_555 . 6_555 50.4(10) yes
O2b Bi3a O3a 7_545 . 1_556 163.2(2) yes
O2b Bi3a O3a 7_545 . 7_555 129.8(3) yes
O2b Bi3a O4aa 7_545 . 1_556 104.44(15) yes
O2b Bi3a O4ba 7_545 . 2_656 54.98(15) yes
O2b Bi3a O1a1a 7_545 . 4_555 26.6(4) yes
O2b Bi3a O2b1a 7_545 . 6_555 73.5(4) yes
O3a Bi3a O3a 1_556 . 7_555 66.29(19) yes
O3a Bi3a O4aa 1_556 . 1_556 58.80(14) yes
O3a Bi3a O4ba 1_556 . 2_656 108.3(2) yes
O3a Bi3a O1a1a 1_556 . 4_555 154.19(13) yes
O3a Bi3a O2b1a 1_556 . 6_555 111.9(6) yes
O3a Bi3a O4aa 7_555 . 1_556 124.04(17) yes
O3a Bi3a O4ba 7_555 . 2_656 169.08(13) yes
O3a Bi3a O1a1a 7_555 . 4_555 111.3(7) yes
O3a Bi3a O2b1a 7_555 . 6_555 97.8(5) yes
O4aa Bi3a O4ba 1_556 . 2_656 49.51(10) yes
O4aa Bi3a O1a1a 1_556 . 4_555 113.1(6) yes
O4aa Bi3a O2b1a 1_556 . 6_555 111.2(10) yes
O4ba Bi3a O1a1a 2_656 . 4_555 69.1(7) yes
O4ba Bi3a O2b1a 2_656 . 6_555 93.0(5) yes
O1a1a Bi3a O2b1a 4_555 . 6_555 93.9(6) yes
O1b Bi3b O1b . . 3_645 177.7(2) yes
O1b Bi3b O2a . . 3_655 91.65(16) yes
O1b Bi3b O2b . . 3_645 77.12(18) yes
O1b Bi3b O3b . . . 72.22(17) yes
O1b Bi3b O3b . . 3_645 97.50(18) yes
O1b Bi3b O5aa . . 8_564 91.1(2) yes
O1b Bi3b O1a1a . . 8_564 55.9(7) yes
O1b Bi3b O1b1a . . . 156.4(6) yes
O1b Bi3b O1b1a . . 8_564 9.61(14) yes
O1b Bi3b O2b1a . . 2_665 125.2(2) yes
O1b Bi3b O2a 3_645 . 3_655 90.39(18) yes
O1b Bi3b O2b 3_645 . 3_645 104.5(3) yes
O1b Bi3b O3b 3_645 . . 105.51(15) yes
O1b Bi3b O3b 3_645 . 3_645 81.62(19) yes
O1b Bi3b O5aa 3_645 . 8_564 87.95(16) yes
O1b Bi3b O1a1a 3_645 . 8_564 126.0(8) yes
O1b Bi3b O1b1a 3_645 . . 23.6(6) yes
O1b Bi3b O1b1a 3_645 . 8_564 172.07(11) yes
O1b Bi3b O2b1a 3_645 . 2_665 57.1(2) yes
O2a Bi3b O2b 3_655 . 3_645 72.40(16) yes
O2a Bi3b O3b 3_655 . . 154.5(3) yes
O2a Bi3b O3b 3_655 . 3_645 138.6(3) yes
O2a Bi3b O5aa 3_655 . 8_564 86.51(15) yes
O2a Bi3b O1a1a 3_655 . 8_564 66.28(15) yes
O2a Bi3b O1b1a 3_655 . . 79.20(18) yes
O2a Bi3b O1b1a 3_655 . 8_564 82.2(2) yes
O2a Bi3b O2b1a 3_655 . 2_665 42.3(4) yes
O2b Bi3b O3b 3_645 . . 120.67(15) yes
O2b Bi3b O3b 3_645 . 3_645 70.57(18) yes
O2b Bi3b O5aa 3_645 . 8_564 155.31(13) yes
O2b Bi3b O1a1a 3_645 . 8_564 23.8(7) yes
O2b Bi3b O1b1a 3_645 . . 119.6(7) yes
O2b Bi3b O1b1a 3_645 . 8_564 76.1(5) yes
O2b Bi3b O2b1a 3_645 . 2_665 63.4(3) yes
O3b Bi3b O3b . . 3_645 64.9(2) yes
O3b Bi3b O5aa . . 8_564 74.58(16) yes
O3b Bi3b O1a1a . . 8_564 115.9(4) yes
O3b Bi3b O1b1a . . . 107.7(4) yes
O3b Bi3b O1b1a . . 8_564 80.5(4) yes
O3b Bi3b O2b1a . . 2_665 161.3(3) yes
O3b Bi3b O5aa 3_645 . 8_564 133.23(17) yes
O3b Bi3b O1a1a 3_645 . 8_564 85.9(3) yes
O3b Bi3b O1b1a 3_645 . . 103.8(4) yes
O3b Bi3b O1b1a 3_645 . 8_564 105.8(2) yes
O3b Bi3b O2b1a 3_645 . 2_665 103.0(5) yes
O5aa Bi3b O1a1a 8_564 . 8_564 134.3(6) yes
O5aa Bi3b O1b1a 8_564 . . 66.8(7) yes
O5aa Bi3b O1b1a 8_564 . 8_564 88.7(5) yes
O5aa Bi3b O2b1a 8_564 . 2_665 109.0(4) yes
O1a1a Bi3b O1b1a 8_564 . . 135.1(8) yes
O1a1a Bi3b O1b1a 8_564 . 8_564 53.3(9) yes
O1a1a Bi3b O2b1a 8_564 . 2_665 75.4(6) yes
O1b1a Bi3b O1b1a . . 8_564 149.9(6) yes
O1b1a Bi3b O2b1a . . 2_665 59.7(6) yes
O1b1a Bi3b O2b1a 8_564 . 2_665 117.5(4) yes
O1b Bi4a O2a 2_665 . . 89.47(17) yes
O1b Bi4a O3a 2_665 . . 103.6(2) yes
O1b Bi4a O3a 2_665 . 7_554 170.9(2) yes
O1b Bi4a O4aa 2_665 . 6_554 117.44(13) yes
O1b Bi4a O4aa 2_665 . 7_554 106.73(15) yes
O1b Bi4a O5aa 2_665 . 5_454 67.69(14) yes
O1b Bi4a O1b1a 2_665 . 7_554 21.0(3) yes
O1b Bi4a O2b1a 2_665 . 7_554 64.3(2) yes
O2a Bi4a O3a . . . 75.07(19) yes
O2a Bi4a O3a . . 7_554 86.63(18) yes
O2a Bi4a O4aa . . 6_554 90.80(18) yes
O2a Bi4a O4aa . . 7_554 143.84(17) yes
O2a Bi4a O5aa . . 5_454 96.12(13) yes
O2a Bi4a O1b1a . . 7_554 72.1(2) yes
O2a Bi4a O2b1a . . 7_554 28.1(4) yes
O3a Bi4a O3a . . 7_554 83.3(2) yes
O3a Bi4a O4aa . . 6_554 136.46(18) yes
O3a Bi4a O4aa . . 7_554 69.82(17) yes
O3a Bi4a O5aa . . 5_454 168.0(2) yes
O3a Bi4a O1b1a . . 7_554 109.2(9) yes
O3a Bi4a O2b1a . . 7_554 71.7(3) yes
O3a Bi4a O4aa 7_554 . 6_554 54.51(17) yes
O3a Bi4a O4aa 7_554 . 7_554 81.03(17) yes
O3a Bi4a O5aa 7_554 . 5_454 104.6(2) yes
O3a Bi4a O1b1a 7_554 . 7_554 150.8(5) yes
O3a Bi4a O2b1a 7_554 . 7_554 113.4(3) yes
O4aa Bi4a O4aa 6_554 . 7_554 108.7(2) yes
O4aa Bi4a O5aa 6_554 . 5_454 50.11(10) yes
O4aa Bi4a O1b1a 6_554 . 7_554 104.9(8) yes
O4aa Bi4a O2b1a 6_554 . 7_554 112.7(4) yes
O4aa Bi4a O5aa 7_554 . 5_454 119.84(14) yes
O4aa Bi4a O1b1a 7_554 . 7_554 127.8(3) yes
O4aa Bi4a O2b1a 7_554 . 7_554 136.7(4) yes
O5aa Bi4a O1b1a 5_454 . 7_554 59.7(8) yes
O5aa Bi4a O2b1a 5_454 . 7_554 96.7(3) yes
O1b1a Bi4a O2b1a 7_554 . 7_554 51.1(5) yes
O1a Bi4b O2b 2_655 . . 65.5(2) yes
O1a Bi4b O3b 2_655 . . 96.3(3) yes
O1a Bi4b O3b 2_655 . 3_645 160.4(2) yes
O1a Bi4b O5aa 2_655 . . 123.9(2) yes
O1a Bi4b O4ba 2_655 . . 89.6(2) yes
O1a Bi4b O4ba 2_655 . 3_645 93.3(2) yes
O1a Bi4b O1a1a 2_655 . 6_654 48.3(3) yes
O1a Bi4b O2b1a 2_655 . 5_544 22.7(3) yes
O2b Bi4b O3b . . . 76.3(2) yes
O2b Bi4b O3b . . 3_645 95.86(19) yes
O2b Bi4b O5aa . . . 167.26(12) yes
O2b Bi4b O4ba . . . 124.3(2) yes
O2b Bi4b O4ba . . 3_645 76.88(18) yes
O2b Bi4b O1a1a . . 6_654 17.34(18) yes
O2b Bi4b O2b1a . . 5_544 63.33(17) yes
O3b Bi4b O3b . . 3_645 84.3(2) yes
O3b Bi4b O5aa . . . 93.27(16) yes
O3b Bi4b O4ba . . . 56.99(14) yes
O3b Bi4b O4ba . . 3_645 144.51(15) yes
O3b Bi4b O1a1a . . 6_654 83.3(5) yes
O3b Bi4b O2b1a . . 5_544 73.9(3) yes
O3b Bi4b O5aa 3_645 . . 75.54(17) yes
O3b Bi4b O4ba 3_645 . . 106.89(16) yes
O3b Bi4b O4ba 3_645 . 3_645 75.7(2) yes
O3b Bi4b O1a1a 3_645 . 6_654 112.6(3) yes
O3b Bi4b O2b1a 3_645 . 5_544 152.6(3) yes
O5aa Bi4b O4ba . . . 51.88(14) yes
O5aa Bi4b O4ba . . 3_645 109.3(2) yes
O5aa Bi4b O1a1a . . 6_654 170.6(5) yes
O5aa Bi4b O2b1a . . 5_544 121.30(12) yes
O4ba Bi4b O4ba . . 3_645 157.34(17) yes
O4ba Bi4b O1a1a . . 6_654 119.6(6) yes
O4ba Bi4b O2b1a . . 5_544 75.07(18) yes
O4ba Bi4b O1a1a 3_645 . 6_654 77.9(6) yes
O4ba Bi4b O2b1a 3_645 . 5_544 113.3(3) yes
O1a1a Bi4b O2b1a 6_654 . 5_544 49.4(5) yes
Bi1 O1a Bi3a 5_444 . 1_554 120.7(5) yes
Bi1 O1a Bi3a 5_444 . 4_554 118.1(4) yes
Bi1 O1a Bi4b 5_444 . 2_655 117.8(4) yes
Bi1 O1a O1a 5_444 . 2_555 31.7(2) yes
Bi1 O1a O1b 5_444 . 7_544 45.1(2) yes
Bi1 O1a O1b 5_444 . 8_464 40.6(2) yes
Bi1 O1a O2a 5_444 . . 94.3(3) yes
Bi1 O1a O2a 5_444 . 7_554 74.8(3) yes
Bi1 O1a O2b 5_444 . 1_455 67.3(3) yes
Bi1 O1a O2b 5_444 . 2_655 70.2(3) yes
Bi1 O1a W1a 5_444 . 5_444 7.1(8) yes
Bi1 O1a O1a1a 5_444 . 5_444 46.3(7) yes
Bi1 O1a O1a1a 5_444 . 6_554 54.8(8) yes
Bi1 O1a O1b1a 5_444 . 6_554 39.6(2) yes
Bi1 O1a O2b1a 5_444 . 6_554 70.3(5) yes
Bi3a O1a Bi3a 1_554 . 4_554 95.6(3) yes
Bi3a O1a Bi4b 1_554 . 2_655 101.2(3) yes
Bi3a O1a O1a 1_554 . 2_555 152.3(4) yes
Bi3a O1a O1b 1_554 . 7_544 96.4(3) yes
Bi3a O1a O1b 1_554 . 8_464 98.8(3) yes
Bi3a O1a O2a 1_554 . . 80.5(2) yes
Bi3a O1a O2a 1_554 . 7_554 45.95(19) yes
Bi3a O1a O2b 1_554 . 1_455 129.2(4) yes
Bi3a O1a O2b 1_554 . 2_655 130.7(4) yes
Bi3a O1a W1a 1_554 . 5_444 113.7(9) yes
Bi3a O1a O1a1a 1_554 . 5_444 140.1(7) yes
Bi3a O1a O1a1a 1_554 . 6_554 127.3(8) yes
Bi3a O1a O1b1a 1_554 . 6_554 87.5(4) yes
Bi3a O1a O2b1a 1_554 . 6_554 55.2(3) yes
Bi3a O1a Bi4b 4_554 . 2_655 99.0(3) yes
Bi3a O1a O1a 4_554 . 2_555 100.2(3) yes
Bi3a O1a O1b 4_554 . 7_544 163.1(4) yes
Bi3a O1a O1b 4_554 . 8_464 89.8(3) yes
Bi3a O1a O2a 4_554 . . 40.79(18) yes
Bi3a O1a O2a 4_554 . 7_554 121.7(3) yes
Bi3a O1a O2b 4_554 . 1_455 51.18(19) yes
Bi3a O1a O2b 4_554 . 2_655 122.6(4) yes
Bi3a O1a W1a 4_554 . 5_444 121.3(5) yes
Bi3a O1a O1a1a 4_554 . 5_444 124.2(8) yes
Bi3a O1a O1a1a 4_554 . 6_554 63.3(8) yes
Bi3a O1a O1b1a 4_554 . 6_554 104.9(4) yes
Bi3a O1a O2b1a 4_554 . 6_554 142.4(6) yes
Bi4b O1a O1a 2_655 . 2_555 98.6(3) yes
Bi4b O1a O1b 2_655 . 7_544 90.3(3) yes
Bi4b O1a O1b 2_655 . 8_464 157.2(3) yes
Bi4b O1a O2a 2_655 . . 139.0(4) yes
Bi4b O1a O2a 2_655 . 7_554 126.0(3) yes
Bi4b O1a O2b 2_655 . 1_455 119.0(4) yes
Bi4b O1a O2b 2_655 . 2_655 47.64(19) yes
Bi4b O1a W1a 2_655 . 5_444 121.4(5) yes
Bi4b O1a O1a1a 2_655 . 5_444 71.8(6) yes
Bi4b O1a O1a1a 2_655 . 6_554 128.2(11) yes
Bi4b O1a O1b1a 2_655 . 6_554 153.6(4) yes
Bi4b O1a O2b1a 2_655 . 6_554 108.8(7) yes
O1a O1a O1b 2_555 . 7_544 64.3(2) yes
O1a O1a O1b 2_555 . 8_464 58.9(2) yes
O1a O1a O2a 2_555 . . 96.8(3) yes
O1a O1a O2a 2_555 . 7_554 106.5(3) yes
O1a O1a O2b 2_555 . 1_455 52.3(2) yes
O1a O1a O2b 2_555 . 2_655 55.7(2) yes
O1a O1a W1a 2_555 . 5_444 38.7(8) yes
O1a O1a O1a1a 2_555 . 5_444 34.1(2) yes
O1a O1a O1a1a 2_555 . 6_554 45.7(3) yes
O1a O1a O1b1a 2_555 . 6_554 66.5(3) yes
O1a O1a O2b1a 2_555 . 6_554 100.1(5) yes
O1b O1a O1b 7_544 . 8_464 76.6(2) yes
O1b O1a O2a 7_544 . . 130.5(3) yes
O1b O1a O2a 7_544 . 7_554 61.2(2) yes
O1b O1a O2b 7_544 . 1_455 111.9(3) yes
O1b O1a O2b 7_544 . 2_655 55.4(2) yes
O1b O1a W1a 7_544 . 5_444 42.3(3) yes
O1b O1a O1a1a 7_544 . 5_444 45.8(8) yes
O1b O1a O1a1a 7_544 . 6_554 99.9(8) yes
O1b O1a O1b1a 7_544 . 6_554 63.9(3) yes
O1b O1a O2b1a 7_544 . 6_554 43.3(3) yes
O1b O1a O2a 8_464 . . 55.53(17) yes
O1b O1a O2a 8_464 . 7_554 63.6(2) yes
O1b O1a O2b 8_464 . 1_455 52.4(2) yes
O1b O1a O2b 8_464 . 2_655 110.1(3) yes
O1b O1a W1a 8_464 . 5_444 38.4(3) yes
O1b O1a O1a1a 8_464 . 5_444 85.7(6) yes
O1b O1a O1a1a 8_464 . 6_554 39.5(11) yes
O1b O1a O1b1a 8_464 . 6_554 18.0(4) yes
O1b O1a O2b1a 8_464 . 6_554 74.2(7) yes
O2a O1a O2a . . 7_554 84.6(2) yes
O2a O1a O2b . . 1_455 48.89(17) yes
O2a O1a O2b . . 2_655 148.8(4) yes
O2a O1a W1a . . 5_444 93.6(3) yes
O2a O1a O1a1a . . 5_444 130.9(3) yes
O2a O1a O1a1a . . 6_554 51.3(3) yes
O2a O1a O1b1a . . 6_554 66.6(3) yes
O2a O1a O2b1a . . 6_554 105.4(6) yes
O2a O1a O2b 7_554 . 1_455 114.2(3) yes
O2a O1a O2b 7_554 . 2_655 115.3(3) yes
O2a O1a W1a 7_554 . 5_444 67.7(8) yes
O2a O1a O1a1a 7_554 . 5_444 105.5(9) yes
O2a O1a O1a1a 7_554 . 6_554 102.7(12) yes
O2a O1a O1b1a 7_554 . 6_554 47.1(4) yes
O2a O1a O2b1a 7_554 . 6_554 21.0(5) yes
O2b O1a O2b 1_455 . 2_655 99.9(3) yes
O2b O1a W1a 1_455 . 5_444 71.6(6) yes
O2b O1a O1a1a 1_455 . 5_444 84.6(4) yes
O2b O1a O1a1a 1_455 . 6_554 13.9(11) yes
O2b O1a O1b1a 1_455 . 6_554 70.3(4) yes
O2b O1a O2b1a 1_455 . 6_554 126.5(8) yes
O2b O1a W1a 2_655 . 5_444 74.3(5) yes
O2b O1a O1a1a 2_655 . 5_444 24.4(5) yes
O2b O1a O1a1a 2_655 . 6_554 99.0(5) yes
O2b O1a O1b1a 2_655 . 6_554 108.4(3) yes
O2b O1a O2b1a 2_655 . 6_554 94.9(5) yes
W1a O1a O1a1a 5_444 . 5_444 51.0(9) yes
W1a O1a O1a1a 5_444 . 6_554 58.4(10) yes
W1a O1a O1b1a 5_444 . 6_554 34.4(6) yes
W1a O1a O2b1a 5_444 . 6_554 63.7(9) yes
O1a1a O1a O1a1a 5_444 . 6_554 79.7(3) yes
O1a1a O1a O1b1a 5_444 . 6_554 85.4(8) yes
O1a1a O1a O2b1a 5_444 . 6_554 89.0(9) yes
O1a1a O1a O1b1a 6_554 . 6_554 57.2(12) yes
O1a1a O1a O2b1a 6_554 . 6_554 113.1(14) yes
O1b1a O1a O2b1a 6_554 . 6_554 56.3(7) yes
Bi1 O1b Bi3b 7_654 . . 113.4(2) yes
Bi1 O1b Bi3b 7_654 . 8_564 110.04(14) yes
Bi1 O1b Bi4a 7_654 . 2_665 100.94(13) yes
Bi1 O1b O1a 7_654 . 3_655 31.24(16) yes
Bi1 O1b O1a 7_654 . 4_655 34.37(17) yes
Bi1 O1b O2a 7_654 . 1_655 66.66(10) yes
Bi1 O1b O2a 7_654 . 2_665 62.66(10) yes
Bi1 O1b O2a 7_654 . 3_655 91.99(16) yes
Bi1 O1b O2b 7_654 . 3_645 61.98(13) yes
Bi1 O1b O3b 7_654 . . 137.77(18) yes
Bi1 O1b O5aa 7_654 . 6_654 102.97(13) yes
Bi1 O1b O5aa 7_654 . 8_564 150.34(19) yes
Bi1 O1b W1a 7_654 . 7_654 6.7(9) yes
Bi1 O1b O1a1a 7_654 . 8_564 42.5(3) yes
Bi1 O1b O1b1a 7_654 . 7_654 37.6(6) yes
Bi1 O1b O1b1a 7_654 . 8_564 63.9(15) yes
Bi1 O1b O2b1a 7_654 . 7_654 47.0(3) yes
Bi1 O1b O2b1a 7_654 . 8_564 34.2(3) yes
Bi3b O1b Bi3b . . 8_564 113.12(16) yes
Bi3b O1b Bi4a . . 2_665 110.99(15) yes
Bi3b O1b O1a . . 3_655 94.6(2) yes
Bi3b O1b O1a . . 4_655 96.5(3) yes
Bi3b O1b O2a . . 1_655 134.31(17) yes
Bi3b O1b O2a . . 2_665 126.44(16) yes
Bi3b O1b O2a . . 3_655 43.87(11) yes
Bi3b O1b O2b . . 3_645 51.57(16) yes
Bi3b O1b O3b . . . 63.76(15) yes
Bi3b O1b O5aa . . 6_654 143.51(19) yes
Bi3b O1b O5aa . . 8_564 46.76(15) yes
Bi3b O1b W1a . . 7_654 120.0(9) yes
Bi3b O1b O1a1a . . 8_564 71.5(4) yes
Bi3b O1b O1b1a . . 7_654 150.7(6) yes
Bi3b O1b O1b1a . . 8_564 149.7(8) yes
Bi3b O1b O2b1a . . 7_654 109.3(7) yes
Bi3b O1b O2b1a . . 8_564 115.3(5) yes
Bi3b O1b Bi4a 8_564 . 2_665 107.6(2) yes
Bi3b O1b O1a 8_564 . 3_655 141.1(2) yes
Bi3b O1b O1a 8_564 . 4_655 92.0(2) yes
Bi3b O1b O2a 8_564 . 1_655 43.43(10) yes
Bi3b O1b O2a 8_564 . 2_665 117.9(2) yes
Bi3b O1b O2a 8_564 . 3_655 154.73(15) yes
Bi3b O1b O2b 8_564 . 3_645 128.3(2) yes
Bi3b O1b O3b 8_564 . . 49.84(13) yes
Bi3b O1b O5aa 8_564 . 6_654 47.39(13) yes
Bi3b O1b O5aa 8_564 . 8_564 99.15(14) yes
Bi3b O1b W1a 8_564 . 7_654 106.4(5) yes
Bi3b O1b O1a1a 8_564 . 8_564 136.3(2) yes
Bi3b O1b O1b1a 8_564 . 7_654 82.8(4) yes
Bi3b O1b O1b1a 8_564 . 8_564 94.8(13) yes
Bi3b O1b O2b1a 8_564 . 7_654 69.8(6) yes
Bi3b O1b O2b1a 8_564 . 8_564 129.1(4) yes
Bi4a O1b O1a 2_665 . 3_655 85.44(19) yes
Bi4a O1b O1a 2_665 . 4_655 135.2(2) yes
Bi4a O1b O2a 2_665 . 1_655 113.73(18) yes
Bi4a O1b O2a 2_665 . 2_665 38.30(10) yes
Bi4a O1b O2a 2_665 . 3_655 79.01(14) yes
Bi4a O1b O2b 2_665 . 3_645 124.15(17) yes
Bi4a O1b O3b 2_665 . . 119.8(2) yes
Bi4a O1b O5aa 2_665 . 6_654 62.87(13) yes
Bi4a O1b O5aa 2_665 . 8_564 74.22(11) yes
Bi4a O1b W1a 2_665 . 7_654 97.1(5) yes
Bi4a O1b O1a1a 2_665 . 8_564 110.7(3) yes
Bi4a O1b O1b1a 2_665 . 7_654 85.3(4) yes
Bi4a O1b O1b1a 2_665 . 8_564 45.9(7) yes
Bi4a O1b O2b1a 2_665 . 7_654 136.5(4) yes
Bi4a O1b O2b1a 2_665 . 8_564 68.4(5) yes
O1a O1b O1a 3_655 . 4_655 56.8(2) yes
O1a O1b O2a 3_655 . 1_655 97.69(19) yes
O1a O1b O2a 3_655 . 2_665 53.12(19) yes
O1a O1b O2a 3_655 . 3_655 62.32(18) yes
O1a O1b O2b 3_655 . 3_645 51.60(19) yes
O1a O1b O3b 3_655 . . 150.7(3) yes
O1a O1b O5aa 3_655 . 6_654 119.31(19) yes
O1a O1b O5aa 3_655 . 8_564 119.7(2) yes
O1a O1b W1a 3_655 . 7_654 34.7(5) yes
O1a O1b O1a1a 3_655 . 8_564 29.6(4) yes
O1a O1b O1b1a 3_655 . 7_654 61.4(5) yes
O1a O1b O1b1a 3_655 . 8_564 67.7(17) yes
O1a O1b O2b1a 3_655 . 7_654 75.7(5) yes
O1a O1b O2b1a 3_655 . 8_564 23.5(6) yes
O1a O1b O2a 4_655 . 1_655 56.5(2) yes
O1a O1b O2a 4_655 . 2_665 96.87(19) yes
O1a O1b O2a 4_655 . 3_655 100.2(2) yes
O1a O1b O2b 4_655 . 3_645 51.21(19) yes
O1a O1b O3b 4_655 . . 103.8(2) yes
O1a O1b O5aa 4_655 . 6_654 112.59(19) yes
O1a O1b O5aa 4_655 . 8_564 143.1(2) yes
O1a O1b W1a 4_655 . 7_654 38.1(6) yes
O1a O1b O1a1a 4_655 . 8_564 45.29(18) yes
O1a O1b O1b1a 4_655 . 7_654 57.0(5) yes
O1a O1b O1b1a 4_655 . 8_564 93.8(12) yes
O1a O1b O2b1a 4_655 . 7_654 22.7(7) yes
O1a O1b O2b1a 4_655 . 8_564 68.0(4) yes
O2a O1b O2a 1_655 . 2_665 95.34(12) yes
O2a O1b O2a 1_655 . 3_655 156.4(2) yes
O2a O1b O2b 1_655 . 3_645 106.67(17) yes
O2a O1b O3b 1_655 . . 85.96(13) yes
O2a O1b O5aa 1_655 . 6_654 58.49(12) yes
O2a O1b O5aa 1_655 . 8_564 142.52(16) yes
O2a O1b W1a 1_655 . 7_654 63.0(5) yes
O2a O1b O1a1a 1_655 . 8_564 100.49(17) yes
O2a O1b O1b1a 1_655 . 7_654 44.19(15) yes
O2a O1b O1b1a 1_655 . 8_564 74.3(3) yes
O2a O1b O2b1a 1_655 . 7_654 34.8(8) yes
O2a O1b O2b1a 1_655 . 8_564 89.83(19) yes
O2a O1b O2a 2_665 . 3_655 82.73(12) yes
O2a O1b O2b 2_665 . 3_645 103.26(16) yes
O2a O1b O3b 2_665 . . 155.9(2) yes
O2a O1b O5aa 2_665 . 6_654 73.01(12) yes
O2a O1b O5aa 2_665 . 8_564 108.30(11) yes
O2a O1b W1a 2_665 . 7_654 58.8(5) yes
O2a O1b O1a1a 2_665 . 8_564 82.5(3) yes
O2a O1b O1b1a 2_665 . 7_654 54.06(14) yes
O2a O1b O1b1a 2_665 . 8_564 23.5(10) yes
O2a O1b O2b1a 2_665 . 7_654 102.49(19) yes
O2a O1b O2b1a 2_665 . 8_564 31.7(5) yes
O2a O1b O2b 3_655 . 3_645 51.67(13) yes
O2a O1b O3b 3_655 . . 105.37(15) yes
O2a O1b O5aa 3_655 . 6_654 140.90(16) yes
O2a O1b O5aa 3_655 . 8_564 58.38(12) yes
O2a O1b W1a 3_655 . 7_654 96.7(6) yes
O2a O1b O1a1a 3_655 . 8_564 55.87(15) yes
O2a O1b O1b1a 3_655 . 7_654 122.4(4) yes
O2a O1b O1b1a 3_655 . 8_564 106.2(10) yes
O2a O1b O2b1a 3_655 . 7_654 122.5(8) yes
O2a O1b O2b1a 3_655 . 8_564 76.1(4) yes
O2b O1b O3b 3_645 . . 99.38(19) yes
O2b O1b O5aa 3_645 . 6_654 163.43(14) yes
O2b O1b O5aa 3_645 . 8_564 95.94(16) yes
O2b O1b W1a 3_645 . 7_654 68.7(9) yes
O2b O1b O1a1a 3_645 . 8_564 22.5(4) yes
O2b O1b O1b1a 3_645 . 7_654 99.1(6) yes
O2b O1b O1b1a 3_645 . 8_564 119.1(17) yes
O2b O1b O2b1a 3_645 . 7_654 71.9(8) yes
O2b O1b O2b1a 3_645 . 8_564 75.1(6) yes
O3b O1b O5aa . . 6_654 87.47(17) yes
O3b O1b O5aa . . 8_564 60.69(10) yes
O3b O1b W1a . . 7_654 139.7(3) yes
O3b O1b O1a1a . . 8_564 121.0(4) yes
O3b O1b O1b1a . . 7_654 130.0(2) yes
O3b O1b O1b1a . . 8_564 140.2(16) yes
O3b O1b O2b1a . . 7_654 92.30(17) yes
O3b O1b O2b1a . . 8_564 171.8(4) yes
O5aa O1b O5aa 6_654 . 8_564 100.55(16) yes
O5aa O1b W1a 6_654 . 7_654 96.3(9) yes
O5aa O1b O1a1a 6_654 . 8_564 145.0(3) yes
O5aa O1b O1b1a 6_654 . 7_654 65.4(6) yes
O5aa O1b O1b1a 6_654 . 8_564 52.7(16) yes
O5aa O1b O2b1a 6_654 . 7_654 92.9(8) yes
O5aa O1b O2b1a 6_654 . 8_564 96.4(6) yes
O5aa O1b W1a 8_564 . 7_654 154.4(5) yes
O5aa O1b O1a1a 8_564 . 8_564 110.9(3) yes
O5aa O1b O1b1a 8_564 . 7_654 159.1(5) yes
O5aa O1b O1b1a 8_564 . 8_564 119.9(8) yes
O5aa O1b O2b1a 8_564 . 7_654 148.8(3) yes
O5aa O1b O2b1a 8_564 . 8_564 125.30(10) yes
W1a O1b O1a1a 7_654 . 8_564 48.9(9) yes
W1a O1b O1b1a 7_654 . 7_654 31.1(10) yes
W1a O1b O1b1a 7_654 . 8_564 58.0(16) yes
W1a O1b O2b1a 7_654 . 7_654 47.5(2) yes
W1a O1b O2b1a 7_654 . 8_564 32.8(2) yes
O1a1a O1b O1b1a 8_564 . 7_654 80.0(6) yes
O1a1a O1b O1b1a 8_564 . 8_564 96.7(17) yes
O1a1a O1b O2b1a 8_564 . 7_654 68.0(7) yes
O1a1a O1b O2b1a 8_564 . 8_564 52.9(7) yes
O1b1a O1b O1b1a 7_654 . 8_564 39.4(8) yes
O1b1a O1b O2b1a 7_654 . 7_654 51.2(5) yes
O1b1a O1b O2b1a 7_654 . 8_564 46.8(4) yes
O1b1a O1b O2b1a 8_564 . 7_654 90.6(8) yes
O1b1a O1b O2b1a 8_564 . 8_564 44.3(18) yes
O2b1a O1b O2b1a 7_654 . 8_564 80.3(3) yes
Bi1 O2a Bi3a 7_554 . 4_554 89.47(18) yes
Bi1 O2a Bi3b 7_554 . 8_464 89.39(14) yes
Bi1 O2a Bi4a 7_554 . . 93.71(14) yes
Bi1 O2a O1a 7_554 . . 138.1(2) yes
Bi1 O2a O1a 7_554 . 4_555 35.00(18) yes
Bi1 O2a O1b 7_554 . 1_455 43.25(9) yes
Bi1 O2a O1b 7_554 . 2_665 41.52(8) yes
Bi1 O2a O1b 7_554 . 8_464 133.87(12) yes
Bi1 O2a O2b 7_554 . 1_455 100.24(17) yes
Bi1 O2a O3a 7_554 . . 102.27(18) yes
Bi1 O2a O3a 7_554 . 7_554 140.04(14) yes
Bi1 O2a O5aa 7_554 . 6_554 89.57(10) yes
Bi1 O2a W1a 7_554 . 7_554 4.4(6) yes
Bi1 O2a O1a1a 7_554 . 6_554 123.4(6) yes
Bi1 O2a O1b1a 7_554 . 7_554 41.9(6) yes
Bi1 O2a O1b1a 7_554 . 8_464 39.4(6) yes
Bi1 O2a O2b1a 7_554 . 7_554 33.9(3) yes
Bi3a O2a Bi3b 4_554 . 8_464 109.22(19) yes
Bi3a O2a Bi4a 4_554 . . 111.92(19) yes
Bi3a O2a O1a 4_554 . . 49.80(19) yes
Bi3a O2a O1a 4_554 . 4_555 54.5(2) yes
Bi3a O2a O1b 4_554 . 1_455 104.1(2) yes
Bi3a O2a O1b 4_554 . 2_665 105.17(19) yes
Bi3a O2a O1b 4_554 . 8_464 103.43(14) yes
Bi3a O2a O2b 4_554 . 1_455 56.40(14) yes
Bi3a O2a O3a 4_554 . . 60.33(16) yes
Bi3a O2a O3a 4_554 . 7_554 108.77(17) yes
Bi3a O2a O5aa 4_554 . 6_554 158.82(15) yes
Bi3a O2a W1a 4_554 . 7_554 93.9(6) yes
Bi3a O2a O1a1a 4_554 . 6_554 57.9(7) yes
Bi3a O2a O1b1a 4_554 . 7_554 114.2(8) yes
Bi3a O2a O1b1a 4_554 . 8_464 118.6(7) yes
Bi3a O2a O2b1a 4_554 . 7_554 60.4(5) yes
Bi3b O2a Bi4a 8_464 . . 138.8(3) yes
Bi3b O2a O1a 8_464 . . 94.95(19) yes
Bi3b O2a O1a 8_464 . 4_555 99.4(3) yes
Bi3b O2a O1b 8_464 . 1_455 46.18(13) yes
Bi3b O2a O1b 8_464 . 2_665 118.41(14) yes
Bi3b O2a O1b 8_464 . 8_464 44.48(13) yes
Bi3b O2a O2b 8_464 . 1_455 54.37(14) yes
Bi3b O2a O3a 8_464 . . 163.79(18) yes
Bi3b O2a O3a 8_464 . 7_554 115.7(3) yes
Bi3b O2a O5aa 8_464 . 6_554 49.61(14) yes
Bi3b O2a W1a 8_464 . 7_554 88.0(2) yes
Bi3b O2a O1a1a 8_464 . 6_554 65.0(2) yes
Bi3b O2a O1b1a 8_464 . 7_554 110.4(2) yes
Bi3b O2a O1b1a 8_464 . 8_464 56.4(3) yes
Bi3b O2a O2b1a 8_464 . 7_554 83.9(4) yes
Bi4a O2a O1a . . . 109.2(2) yes
Bi4a O2a O1a . . 4_555 106.4(3) yes
Bi4a O2a O1b . . 1_455 123.02(14) yes
Bi4a O2a O1b . . 2_665 52.22(13) yes
Bi4a O2a O1b . . 8_464 120.3(2) yes
Bi4a O2a O2b . . 1_455 161.36(17) yes
Bi4a O2a O3a . . . 52.60(16) yes
Bi4a O2a O3a . . 7_554 46.75(15) yes
Bi4a O2a O5aa . . 6_554 89.26(18) yes
Bi4a O2a W1a . . 7_554 92.0(3) yes
Bi4a O2a O1a1a . . 6_554 139.2(4) yes
Bi4a O2a O1b1a . . 7_554 53.8(4) yes
Bi4a O2a O1b1a . . 8_464 104.3(2) yes
Bi4a O2a O2b1a . . 7_554 119.2(2) yes
O1a O2a O1a . . 4_555 103.5(3) yes
O1a O2a O1b . . 1_455 127.8(2) yes
O1a O2a O1b . . 2_665 145.1(2) yes
O1a O2a O1b . . 8_464 62.15(18) yes
O1a O2a O2b . . 1_455 52.29(18) yes
O1a O2a O3a . . . 68.85(19) yes
O1a O2a O3a . . 7_554 73.49(19) yes
O1a O2a O5aa . . 6_554 124.2(2) yes
O1a O2a W1a . . 7_554 142.4(6) yes
O1a O2a O1a1a . . 6_554 31.63(16) yes
O1a O2a O1b1a . . 7_554 154.2(4) yes
O1a O2a O1b1a . . 8_464 146.4(2) yes
O1a O2a O2b1a . . 7_554 105.1(4) yes
O1a O2a O1b 4_555 . 1_455 62.3(2) yes
O1a O2a O1b 4_555 . 2_665 63.3(2) yes
O1a O2a O1b 4_555 . 8_464 133.3(2) yes
O1a O2a O2b 4_555 . 1_455 79.3(2) yes
O1a O2a O3a 4_555 . . 84.5(3) yes
O1a O2a O3a 4_555 . 7_554 144.9(2) yes
O1a O2a O5aa 4_555 . 6_554 121.5(2) yes
O1a O2a W1a 4_555 . 7_554 39.4(6) yes
O1a O2a O1a1a 4_555 . 6_554 97.6(8) yes
O1a O2a O1b1a 4_555 . 7_554 68.8(8) yes
O1a O2a O1b1a 4_555 . 8_464 68.8(7) yes
O1a O2a O2b1a 4_555 . 7_554 15.5(4) yes
O1b O2a O1b 1_455 . 2_665 76.96(11) yes
O1b O2a O1b 1_455 . 8_464 90.66(13) yes
O1b O2a O2b 1_455 . 1_455 75.49(13) yes
O1b O2a O3a 1_455 . . 144.7(2) yes
O1b O2a O3a 1_455 . 7_554 146.8(2) yes
O1b O2a O5aa 1_455 . 6_554 62.06(13) yes
O1b O2a W1a 1_455 . 7_554 41.86(18) yes
O1b O2a O1a1a 1_455 . 6_554 97.2(2) yes
O1b O2a O1b1a 1_455 . 7_554 71.8(2) yes
O1b O2a O1b1a 1_455 . 8_464 19.2(3) yes
O1b O2a O2b1a 1_455 . 7_554 48.9(5) yes
O1b O2a O1b 2_665 . 8_464 150.82(18) yes
O1b O2a O2b 2_665 . 1_455 140.8(2) yes
O1b O2a O3a 2_665 . . 77.45(14) yes
O1b O2a O3a 2_665 . 7_554 98.63(14) yes
O1b O2a O5aa 2_665 . 6_554 87.86(11) yes
O1b O2a W1a 2_665 . 7_554 39.8(2) yes
O1b O2a O1a1a 2_665 . 6_554 160.7(8) yes
O1b O2a O1b1a 2_665 . 7_554 9.7(6) yes
O1b O2a O1b1a 2_665 . 8_464 62.51(17) yes
O1b O2a O2b1a 2_665 . 7_554 71.00(14) yes
O1b O2a O2b 8_464 . 1_455 56.35(15) yes
O1b O2a O3a 8_464 . . 122.75(18) yes
O1b O2a O3a 8_464 . 7_554 77.36(16) yes
O1b O2a O5aa 8_464 . 6_554 63.09(11) yes
O1b O2a W1a 8_464 . 7_554 132.4(2) yes
O1b O2a O1a1a 8_464 . 6_554 45.7(7) yes
O1b O2a O1b1a 8_464 . 7_554 141.2(7) yes
O1b O2a O1b1a 8_464 . 8_464 98.4(4) yes
O1b O2a O2b1a 8_464 . 7_554 119.9(2) yes
O2b O2a O3a 1_455 . . 111.72(19) yes
O2b O2a O3a 1_455 . 7_554 119.57(18) yes
O2b O2a O5aa 1_455 . 6_554 103.04(14) yes
O2b O2a W1a 1_455 . 7_554 102.8(4) yes
O2b O2a O1a1a 1_455 . 6_554 23.7(5) yes
O2b O2a O1b1a 1_455 . 7_554 142.0(6) yes
O2b O2a O1b1a 1_455 . 8_464 94.3(3) yes
O2b O2a O2b1a 1_455 . 7_554 69.88(17) yes
O3a O2a O3a . . 7_554 61.47(19) yes
O3a O2a O5aa . . 6_554 140.2(2) yes
O3a O2a W1a . . 7_554 104.4(3) yes
O3a O2a O1a1a . . 6_554 98.9(2) yes
O3a O2a O1b1a . . 7_554 85.7(2) yes
O3a O2a O1b1a . . 8_464 138.5(4) yes
O3a O2a O2b1a . . 7_554 99.4(5) yes
O3a O2a O5aa 7_554 . 6_554 85.09(19) yes
O3a O2a W1a 7_554 . 7_554 137.7(4) yes
O3a O2a O1a1a 7_554 . 6_554 96.1(6) yes
O3a O2a O1b1a 7_554 . 7_554 98.4(6) yes
O3a O2a O1b1a 7_554 . 8_464 131.9(6) yes
O3a O2a O2b1a 7_554 . 7_554 160.4(4) yes
O5aa O2a W1a 6_554 . 7_554 85.4(5) yes
O5aa O2a O1a1a 6_554 . 6_554 105.8(6) yes
O5aa O2a O1b1a 6_554 . 7_554 78.1(6) yes
O5aa O2a O1b1a 6_554 . 8_464 52.7(7) yes
O5aa O2a O2b1a 6_554 . 7_554 110.4(5) yes
W1a O2a O1a1a 7_554 . 6_554 126.2(7) yes
W1a O2a O1b1a 7_554 . 7_554 39.2(7) yes
W1a O2a O1b1a 7_554 . 8_464 36.1(7) yes
W1a O2a O2b1a 7_554 . 7_554 37.9(6) yes
O1a1a O2a O1b1a 6_554 . 7_554 165.3(10) yes
O1a1a O2a O1b1a 6_554 . 8_464 115.09(18) yes
O1a1a O2a O2b1a 6_554 . 7_554 91.2(7) yes
O1b1a O2a O1b1a 7_554 . 8_464 55.68(9) yes
O1b1a O2a O2b1a 7_554 . 7_554 74.2(8) yes
O1b1a O2a O2b1a 8_464 . 7_554 58.9(8) yes
Bi1 O2b Bi3a 5_544 . 4_654 101.01(14) yes
Bi1 O2b Bi3b 5_544 . 8_564 101.9(2) yes
Bi1 O2b Bi4b 5_544 . . 107.97(14) yes
Bi1 O2b O1a 5_544 . 1_655 40.1(2) yes
Bi1 O2b O1a 5_544 . 2_655 41.1(2) yes
Bi1 O2b O1b 5_544 . 8_564 50.74(11) yes
Bi1 O2b O2a 5_544 . 1_655 98.68(18) yes
Bi1 O2b O3b 5_544 . . 110.5(2) yes
Bi1 O2b O3b 5_544 . 3_645 148.95(15) yes
Bi1 O2b O4ba 5_544 . 3_645 109.59(12) yes
Bi1 O2b W1a 5_544 . 5_544 4.6(5) yes
Bi1 O2b O1a1a 5_544 . 5_544 28.9(6) yes
Bi1 O2b O1a1a 5_544 . 6_654 20.7(4) yes
Bi1 O2b O1b1a 5_544 . 6_654 37.82(14) yes
Bi1 O2b O2b1a 5_544 . 5_544 37.91(15) yes
Bi1 O2b O2b1a 5_544 . 7_654 137.6(5) yes
Bi3a O2b Bi3b 4_654 . 8_564 105.03(16) yes
Bi3a O2b Bi4b 4_654 . . 129.1(3) yes
Bi3a O2b O1a 4_654 . 1_655 61.2(2) yes
Bi3a O2b O1a 4_654 . 2_655 127.3(2) yes
Bi3a O2b O1b 4_654 . 8_564 114.0(2) yes
Bi3a O2b O2a 4_654 . 1_655 53.24(14) yes
Bi3a O2b O3b 4_654 . . 146.00(19) yes
Bi3a O2b O3b 4_654 . 3_645 99.8(2) yes
Bi3a O2b O4ba 4_654 . 3_645 79.62(18) yes
Bi3a O2b W1a 4_654 . 5_544 102.5(2) yes
Bi3a O2b O1a1a 4_654 . 5_544 96.5(2) yes
Bi3a O2b O1a1a 4_654 . 6_654 81.6(9) yes
Bi3a O2b O1b1a 4_654 . 6_654 104.47(19) yes
Bi3a O2b O2b1a 4_654 . 5_544 138.87(19) yes
Bi3a O2b O2b1a 4_654 . 7_654 49.0(2) yes
Bi3b O2b Bi4b 8_564 . . 108.57(16) yes
Bi3b O2b O1a 8_564 . 1_655 115.1(3) yes
Bi3b O2b O1a 8_564 . 2_655 116.0(3) yes
Bi3b O2b O1b 8_564 . 8_564 51.32(16) yes
Bi3b O2b O2a 8_564 . 1_655 53.23(13) yes
Bi3b O2b O3b 8_564 . . 56.88(15) yes
Bi3b O2b O3b 8_564 . 3_645 94.63(17) yes
Bi3b O2b O4ba 8_564 . 3_645 146.7(2) yes
Bi3b O2b W1a 8_564 . 5_544 97.4(6) yes
Bi3b O2b O1a1a 8_564 . 5_544 130.1(6) yes
Bi3b O2b O1a1a 8_564 . 6_654 100.4(14) yes
Bi3b O2b O1b1a 8_564 . 6_654 64.5(2) yes
Bi3b O2b O2b1a 8_564 . 5_544 90.0(5) yes
Bi3b O2b O2b1a 8_564 . 7_654 67.2(6) yes
Bi4b O2b O1a . . 1_655 129.5(2) yes
Bi4b O2b O1a . . 2_655 66.9(2) yes
Bi4b O2b O1b . . 8_564 116.8(2) yes
Bi4b O2b O2a . . 1_655 150.96(18) yes
Bi4b O2b O3b . . . 52.12(17) yes
Bi4b O2b O3b . . 3_645 41.25(14) yes
Bi4b O2b O4ba . . 3_645 51.72(15) yes
Bi4b O2b W1a . . 5_544 109.6(2) yes
Bi4b O2b O1a1a . . 5_544 90.1(3) yes
Bi4b O2b O1a1a . . 6_654 126.9(4) yes
Bi4b O2b O1b1a . . 6_654 124.1(2) yes
Bi4b O2b O2b1a . . 5_544 78.2(4) yes
Bi4b O2b O2b1a . . 7_654 114.4(5) yes
O1a O2b O1a 1_655 . 2_655 71.9(3) yes
O1a O2b O1b 1_655 . 8_564 76.0(2) yes
O1a O2b O2a 1_655 . 1_655 78.8(2) yes
O1a O2b O3b 1_655 . . 150.2(3) yes
O1a O2b O3b 1_655 . 3_645 147.4(3) yes
O1a O2b O4ba 1_655 . 3_645 96.2(2) yes
O1a O2b W1a 1_655 . 5_544 42.4(3) yes
O1a O2b O1a1a 1_655 . 5_544 42.1(2) yes
O1a O2b O1a1a 1_655 . 6_654 23.4(14) yes
O1a O2b O1b1a 1_655 . 6_654 60.5(3) yes
O1a O2b O2b1a 1_655 . 5_544 77.7(2) yes
O1a O2b O2b1a 1_655 . 7_654 105.2(3) yes
O1a O2b O1b 2_655 . 8_564 73.4(2) yes
O1a O2b O2a 2_655 . 1_655 138.9(3) yes
O1a O2b O3b 2_655 . . 86.0(2) yes
O1a O2b O3b 2_655 . 3_645 107.9(2) yes
O1a O2b O4ba 2_655 . 3_645 83.1(2) yes
O1a O2b W1a 2_655 . 5_544 43.1(3) yes
O1a O2b O1a1a 2_655 . 5_544 31.4(2) yes
O1a O2b O1a1a 2_655 . 6_654 60.5(3) yes
O1a O2b O1b1a 2_655 . 6_654 68.6(2) yes
O1a O2b O2b1a 2_655 . 5_544 26.4(5) yes
O1a O2b O2b1a 2_655 . 7_654 176.3(4) yes
O1b O2b O2a 8_564 . 1_655 71.98(18) yes
O1b O2b O3b 8_564 . . 78.7(2) yes
O1b O2b O3b 8_564 . 3_645 136.19(18) yes
O1b O2b O4ba 8_564 . 3_645 156.51(15) yes
O1b O2b W1a 8_564 . 5_544 46.2(5) yes
O1b O2b O1a1a 8_564 . 5_544 78.9(6) yes
O1b O2b O1a1a 8_564 . 6_654 54.3(15) yes
O1b O2b O1b1a 8_564 . 6_654 15.61(17) yes
O1b O2b O2b1a 8_564 . 5_544 48.7(5) yes
O1b O2b O2b1a 8_564 . 7_654 108.4(8) yes
O2a O2b O3b 1_655 . . 107.93(18) yes
O2a O2b O3b 1_655 . 3_645 112.24(17) yes
O2a O2b O4ba 1_655 . 3_645 129.0(2) yes
O2a O2b W1a 1_655 . 5_544 96.1(3) yes
O2a O2b O1a1a 1_655 . 5_544 119.0(3) yes
O2a O2b O1a1a 1_655 . 6_654 81.4(5) yes
O2a O2b O1b1a 1_655 . 6_654 72.17(16) yes
O2a O2b O2b1a 1_655 . 5_544 119.7(5) yes
O2a O2b O2b1a 1_655 . 7_654 41.0(7) yes
O3b O2b O3b . . 3_645 58.14(19) yes
O3b O2b O4ba . . 3_645 100.8(2) yes
O3b O2b W1a . . 5_544 108.0(4) yes
O3b O2b O1a1a . . 5_544 117.3(2) yes
O3b O2b O1a1a . . 6_654 127.2(13) yes
O3b O2b O1b1a . . 6_654 93.3(2) yes
O3b O2b O2b1a . . 5_544 73.83(15) yes
O3b O2b O2b1a . . 7_654 97.53(18) yes
O3b O2b O4ba 3_645 . 3_645 52.41(13) yes
O3b O2b W1a 3_645 . 5_544 150.9(2) yes
O3b O2b O1a1a 3_645 . 5_544 125.6(5) yes
O3b O2b O1a1a 3_645 . 6_654 164.1(11) yes
O3b O2b O1b1a 3_645 . 6_654 151.3(2) yes
O3b O2b O2b1a 3_645 . 5_544 117.2(4) yes
O3b O2b O2b1a 3_645 . 7_654 73.2(5) yes
O4ba O2b W1a 3_645 . 5_544 114.0(5) yes
O4ba O2b O1a1a 3_645 . 5_544 80.7(6) yes
O4ba O2b O1a1a 3_645 . 6_654 112.9(14) yes
O4ba O2b O1b1a 3_645 . 6_654 147.36(17) yes
O4ba O2b O2b1a 3_645 . 5_544 108.2(5) yes
O4ba O2b O2b1a 3_645 . 7_654 95.0(8) yes
W1a O2b O1a1a 5_544 . 5_544 33.4(8) yes
W1a O2b O1a1a 5_544 . 6_654 21.2(7) yes
W1a O2b O1b1a 5_544 . 6_654 33.3(5) yes
W1a O2b O2b1a 5_544 . 5_544 36.7(2) yes
W1a O2b O2b1a 5_544 . 7_654 135.9(6) yes
O1a1a O2b O1a1a 5_544 . 6_654 38.9(9) yes
O1a1a O2b O1b1a 5_544 . 6_654 66.7(6) yes
O1a1a O2b O2b1a 5_544 . 5_544 48.0(5) yes
O1a1a O2b O2b1a 5_544 . 7_654 145.2(2) yes
O1a1a O2b O1b1a 6_654 . 6_654 38.8(15) yes
O1a1a O2b O2b1a 6_654 . 5_544 57.9(8) yes
O1a1a O2b O2b1a 6_654 . 7_654 117.7(5) yes
O1b1a O2b O2b1a 6_654 . 5_544 48.0(5) yes
O1b1a O2b O2b1a 6_654 . 7_654 112.3(7) yes
O2b1a O2b O2b1a 5_544 . 7_654 156.3(9) yes
Bi3a O3a Bi3a 1_554 . 4_554 95.19(16) yes
Bi3a O3a Bi4a 1_554 . . 100.7(3) yes
Bi3a O3a Bi4a 1_554 . 4_555 112.96(19) yes
Bi3a O3a O2a 1_554 . . 94.88(19) yes
Bi3a O3a O2a 1_554 . 4_555 159.6(2) yes
Bi3a O3a O3a 1_554 . 7_554 52.33(16) yes
Bi3a O3a O3a 1_554 . 4_555 115.5(2) yes
Bi3a O3a O4aa 1_554 . . 68.24(15) yes
Bi3a O3a O4aa 1_554 . 7_554 89.8(2) yes
Bi3a O3a O2b1a 1_554 . 7_554 118.8(3) yes
Bi3a O3a Bi4a 4_554 . . 104.06(19) yes
Bi3a O3a Bi4a 4_554 . 4_555 109.8(3) yes
Bi3a O3a O2a 4_554 . . 52.62(15) yes
Bi3a O3a O2a 4_554 . 4_555 93.2(2) yes
Bi3a O3a O3a 4_554 . 7_554 105.6(2) yes
Bi3a O3a O3a 4_554 . 4_555 61.39(19) yes
Bi3a O3a O4aa 4_554 . . 87.79(17) yes
Bi3a O3a O4aa 4_554 . 7_554 162.9(2) yes
Bi3a O3a O2b1a 4_554 . 7_554 37.1(2) yes
Bi4a O3a Bi4a . . 4_555 128.8(2) yes
Bi4a O3a O2a . . . 52.33(15) yes
Bi4a O3a O2a . . 4_555 95.32(19) yes
Bi4a O3a O3a . . 7_554 48.32(18) yes
Bi4a O3a O3a . . 4_555 141.3(3) yes
Bi4a O3a O4aa . . . 164.7(3) yes
Bi4a O3a O4aa . . 7_554 58.91(16) yes
Bi4a O3a O2b1a . . 7_554 72.0(5) yes
Bi4a O3a O2a 4_555 . . 149.4(3) yes
Bi4a O3a O2a 4_555 . 4_555 46.62(14) yes
Bi4a O3a O3a 4_555 . 7_554 143.0(3) yes
Bi4a O3a O3a 4_555 . 4_555 48.42(18) yes
Bi4a O3a O4aa 4_555 . . 52.66(13) yes
Bi4a O3a O4aa 4_555 . 7_554 82.98(19) yes
Bi4a O3a O2b1a 4_555 . 7_554 117.8(6) yes
O2a O3a O2a . . 4_555 104.97(19) yes
O2a O3a O3a . . 7_554 64.92(19) yes
O2a O3a O3a . . 4_555 108.8(2) yes
O2a O3a O4aa . . . 136.32(19) yes
O2a O3a O4aa . . 7_554 110.7(2) yes
O2a O3a O2b1a . . 7_554 32.2(6) yes
O2a O3a O3a 4_555 . 7_554 141.8(2) yes
O2a O3a O3a 4_555 . 4_555 53.61(17) yes
O2a O3a O4aa 4_555 . . 93.5(2) yes
O2a O3a O4aa 4_555 . 7_554 87.63(18) yes
O2a O3a O2b1a 4_555 . 7_554 78.2(4) yes
O3a O3a O3a 7_554 . 4_555 163.3(2) yes
O3a O3a O4aa 7_554 . . 119.6(2) yes
O3a O3a O4aa 7_554 . 7_554 65.0(2) yes
O3a O3a O2b1a 7_554 . 7_554 97.0(6) yes
O3a O3a O4aa 4_555 . . 53.09(17) yes
O3a O3a O4aa 4_555 . 7_554 130.3(2) yes
O3a O3a O2b1a 4_555 . 7_554 78.7(6) yes
O4aa O3a O4aa . . 7_554 109.20(15) yes
O4aa O3a O2b1a . . 7_554 122.1(5) yes
O4aa O3a O2b1a 7_554 . 7_554 127.2(3) yes
Bi3b O3b Bi3b . . 8_564 92.22(17) yes
Bi3b O3b Bi4b . . . 95.2(3) yes
Bi3b O3b Bi4b . . 8_564 110.74(19) yes
Bi3b O3b O1b . . . 44.02(12) yes
Bi3b O3b O2b . . . 101.4(2) yes
Bi3b O3b O2b . . 8_564 153.55(18) yes
Bi3b O3b O3b . . 3_645 48.73(15) yes
Bi3b O3b O3b . . 8_564 116.0(2) yes
Bi3b O3b O5aa . . 8_564 46.28(13) yes
Bi3b O3b O4ba . . . 112.0(2) yes
Bi3b O3b O1a1a . . 6_654 115.3(4) yes
Bi3b O3b Bi4b 8_564 . . 103.7(2) yes
Bi3b O3b Bi4b 8_564 . 8_564 115.4(3) yes
Bi3b O3b O1b 8_564 . . 48.54(13) yes
Bi3b O3b O2b 8_564 . . 52.56(14) yes
Bi3b O3b O2b 8_564 . 8_564 101.7(3) yes
Bi3b O3b O3b 8_564 . 3_645 99.8(2) yes
Bi3b O3b O3b 8_564 . 8_564 66.4(2) yes
Bi3b O3b O5aa 8_564 . 8_564 100.75(16) yes
Bi3b O3b O4ba 8_564 . . 155.5(3) yes
Bi3b O3b O1a1a 8_564 . 6_654 50.7(3) yes
Bi4b O3b Bi4b . . 8_564 131.1(2) yes
Bi4b O3b O1b . . . 107.9(2) yes
Bi4b O3b O2b . . . 51.56(15) yes
Bi4b O3b O2b . . 8_564 102.99(19) yes
Bi4b O3b O3b . . 3_645 46.59(18) yes
Bi4b O3b O3b . . 8_564 146.9(3) yes
Bi4b O3b O5aa . . 8_564 134.9(3) yes
Bi4b O3b O4ba . . . 78.77(18) yes
Bi4b O3b O1a1a . . 6_654 58.1(5) yes
Bi4b O3b O1b 8_564 . . 119.7(2) yes
Bi4b O3b O2b 8_564 . . 146.5(3) yes
Bi4b O3b O2b 8_564 . 8_564 42.89(14) yes
Bi4b O3b O3b 8_564 . 3_645 141.0(3) yes
Bi4b O3b O3b 8_564 . 8_564 49.08(19) yes
Bi4b O3b O5aa 8_564 . 8_564 66.01(15) yes
Bi4b O3b O4ba 8_564 . . 53.48(16) yes
Bi4b O3b O1a1a 8_564 . 6_654 131.8(6) yes
O1b O3b O2b . . . 77.76(14) yes
O1b O3b O2b . . 8_564 141.1(3) yes
O1b O3b O3b . . 3_645 71.53(18) yes
O1b O3b O3b . . 8_564 89.29(19) yes
O1b O3b O5aa . . 8_564 63.79(10) yes
O1b O3b O4ba . . . 154.5(2) yes
O1b O3b O1a1a . . 6_654 86.12(15) yes
O2b O3b O2b . . 8_564 104.91(19) yes
O2b O3b O3b . . 3_645 69.3(2) yes
O2b O3b O3b . . 8_564 108.2(2) yes
O2b O3b O5aa . . 8_564 141.15(19) yes
O2b O3b O4ba . . . 122.12(19) yes
O2b O3b O1a1a . . 6_654 14.7(5) yes
O2b O3b O3b 8_564 . 3_645 146.5(2) yes
O2b O3b O3b 8_564 . 8_564 52.56(16) yes
O2b O3b O5aa 8_564 . 8_564 108.38(18) yes
O2b O3b O4ba 8_564 . . 54.61(17) yes
O2b O3b O1a1a 8_564 . 6_654 90.8(5) yes
O3b O3b O3b 3_645 . 8_564 160.8(2) yes
O3b O3b O5aa 3_645 . 8_564 92.3(2) yes
O3b O3b O4ba 3_645 . . 99.2(3) yes
O3b O3b O1a1a 3_645 . 6_654 83.3(6) yes
O3b O3b O5aa 8_564 . 8_564 78.01(18) yes
O3b O3b O4ba 8_564 . . 97.9(2) yes
O3b O3b O1a1a 8_564 . 6_654 96.5(6) yes
O5aa O3b O4ba 8_564 . . 93.73(12) yes
O5aa O3b O1a1a 8_564 . 6_654 149.26(14) yes
O4ba O3b O1a1a . . 6_654 117.01(15) yes
O4aa W2a O4aa . . 2_655 180 yes
O4aa W2a O5aa . . . 90 yes
O4aa W2a O5aa . . 2_655 90 yes
O4aa W2a O4ba . . . 90 yes
O4aa W2a O4ba . . 2_655 90 yes
O4aa W2a O5aa 2_655 . . 90 yes
O4aa W2a O5aa 2_655 . 2_655 90 yes
O4aa W2a O4ba 2_655 . . 90 yes
O4aa W2a O4ba 2_655 . 2_655 90 yes
O5aa W2a O5aa . . 2_655 90 yes
O5aa W2a O4ba . . . 90 yes
O5aa W2a O4ba . . 2_655 180 yes
O5aa W2a O4ba 2_655 . . 180 yes
O5aa W2a O4ba 2_655 . 2_655 90 yes
O4ba W2a O4ba . . 2_655 90 yes
Bi3a O4aa Bi4a 1_554 . 6_555 135.64(6) yes
Bi3a O4aa Bi4a 1_554 . 4_555 93.72(17) yes
Bi3a O4aa O3a 1_554 . . 52.97(14) yes
Bi3a O4aa O3a 1_554 . 4_555 109.66(15) yes
Bi3a O4aa W2a 1_554 . . 105.9(3) yes
Bi3a O4aa O5aa 1_554 . . 142.08(19) yes
Bi3a O4aa O5aa 1_554 . 2_655 121.54(14) yes
Bi3a O4aa O4ba 1_554 . . 82.22(19) yes
Bi3a O4aa O4ba 1_554 . 2_655 66.36(15) yes
Bi4a O4aa Bi4a 6_555 . 4_555 88.08(17) yes
Bi4a O4aa O3a 6_555 . . 102.49(14) yes
Bi4a O4aa O3a 6_555 . 4_555 42.51(15) yes
Bi4a O4aa W2a 6_555 . . 105.3(3) yes
Bi4a O4aa O5aa 6_555 . . 81.65(19) yes
Bi4a O4aa O5aa 6_555 . 2_655 65.85(15) yes
Bi4a O4aa O4ba 6_555 . . 141.49(19) yes
Bi4a O4aa O4ba 6_555 . 2_655 121.24(14) yes
Bi4a O4aa O3a 4_555 . . 46.32(13) yes
Bi4a O4aa O3a 4_555 . 4_555 51.27(14) yes
Bi4a O4aa W2a 4_555 . . 132.06(5) yes
Bi4a O4aa O5aa 4_555 . . 94.33(11) yes
Bi4a O4aa O5aa 4_555 . 2_655 144.7(3) yes
Bi4a O4aa O4ba 4_555 . . 97.56(10) yes
Bi4a O4aa O4ba 4_555 . 2_655 150.7(3) yes
O3a O4aa O3a . . 4_555 61.91(18) yes
O3a O4aa W2a . . . 152.1(3) yes
O3a O4aa O5aa . . . 139.50(9) yes
O3a O4aa O5aa . . 2_655 157.93(9) yes
O3a O4aa O4ba . . . 108.9(2) yes
O3a O4aa O4ba . . 2_655 119.3(2) yes
O3a O4aa W2a 4_555 . . 144.0(4) yes
O3a O4aa O5aa 4_555 . . 104.2(2) yes
O3a O4aa O5aa 4_555 . 2_655 108.3(2) yes
O3a O4aa O4ba 4_555 . . 146.03(11) yes
O3a O4aa O4ba 4_555 . 2_655 153.96(11) yes
W2a O4aa O5aa . . . 45.00(15) yes
W2a O4aa O5aa . . 2_655 45.00(15) yes
W2a O4aa O4ba . . . 45.00(15) yes
W2a O4aa O4ba . . 2_655 45.00(15) yes
O5aa O4aa O5aa . . 2_655 60.00(9) yes
O5aa O4aa O4ba . . . 60.00(15) yes
O5aa O4aa O4ba . . 2_655 90 yes
O5aa O4aa O4ba 2_655 . . 90 yes
O5aa O4aa O4ba 2_655 . 2_655 60.00(15) yes
O4ba O4aa O4ba . . 2_655 60.00(9) yes
Bi3b O5aa Bi4a 3_645 . 5_545 92.03(18) yes
Bi3b O5aa Bi4b 3_645 . . 96.42(9) yes
Bi3b O5aa O1b 3_645 . 6_655 44.66(13) yes
Bi3b O5aa O1b 3_645 . 3_645 42.09(12) yes
Bi3b O5aa O2a 3_645 . 6_555 43.88(11) yes
Bi3b O5aa O3b 3_645 . 3_645 59.14(13) yes
Bi3b O5aa W2a 3_645 . . 158.79(6) yes
Bi3b O5aa O4aa 3_645 . . 114.34(10) yes
Bi3b O5aa O4aa 3_645 . 2_655 154.99(16) yes
Bi3b O5aa O5aa 3_645 . 2_655 126.3(2) yes
Bi3b O5aa O4ba 3_645 . . 136.53(13) yes
Bi3b O5aa O1b1a 3_645 . 3_645 60.1(3) yes
Bi4a O5aa Bi4b 5_545 . . 80.75(8) yes
Bi4a O5aa O1b 5_545 . 6_655 49.44(11) yes
Bi4a O5aa O1b 5_545 . 3_645 131.54(17) yes
Bi4a O5aa O2a 5_545 . 6_555 102.82(19) yes
Bi4a O5aa O3b 5_545 . 3_645 91.69(11) yes
Bi4a O5aa W2a 5_545 . . 103.63(8) yes
Bi4a O5aa O4aa 5_545 . . 140.44(4) yes
Bi4a O5aa O4aa 5_545 . 2_655 64.04(12) yes
Bi4a O5aa O5aa 5_545 . 2_655 80.76(9) yes
Bi4a O5aa O4ba 5_545 . . 119.59(12) yes
Bi4a O5aa O1b1a 5_545 . 3_645 40.9(3) yes
Bi4b O5aa O1b . . 6_655 99.38(12) yes
Bi4b O5aa O1b . . 3_645 88.80(8) yes
Bi4b O5aa O2a . . 6_555 139.79(11) yes
Bi4b O5aa O3b . . 3_645 38.45(11) yes
Bi4b O5aa W2a . . . 100.1(2) yes
Bi4b O5aa O4aa . . . 122.0(2) yes
Bi4b O5aa O4aa . . 2_655 73.68(10) yes
Bi4b O5aa O5aa . . 2_655 133.65(15) yes
Bi4b O5aa O4ba . . . 63.78(12) yes
Bi4b O5aa O1b1a . . 3_645 108.46(15) yes
O1b O5aa O1b 6_655 . 3_645 86.74(15) yes
O1b O5aa O2a 6_655 . 6_555 59.45(14) yes
O1b O5aa O3b 6_655 . 3_645 78.97(16) yes
O1b O5aa W2a 6_655 . . 142.93(18) yes
O1b O5aa O4aa 6_655 . . 137.34(18) yes
O1b O5aa O4aa 6_655 . 2_655 113.14(15) yes
O1b O5aa O5aa 6_655 . 2_655 100.02(19) yes
O1b O5aa O4ba 6_655 . . 162.66(7) yes
O1b O5aa O1b1a 6_655 . 3_645 17.56(15) yes
O1b O5aa O2a 3_645 . 6_555 58.53(11) yes
O1b O5aa O3b 3_645 . 3_645 55.52(9) yes
O1b O5aa W2a 3_645 . . 124.81(17) yes
O1b O5aa O4aa 3_645 . . 84.29(8) yes
O1b O5aa O4aa 3_645 . 2_655 155.0(2) yes
O1b O5aa O5aa 3_645 . 2_655 133.91(7) yes
O1b O5aa O4ba 3_645 . . 96.53(13) yes
O1b O5aa O1b1a 3_645 . 3_645 101.8(3) yes
O2a O5aa O3b 6_555 . 3_645 101.46(15) yes
O2a O5aa W2a 6_555 . . 117.27(11) yes
O2a O5aa O4aa 6_555 . . 80.59(13) yes
O2a O5aa O4aa 6_555 . 2_655 144.25(12) yes
O2a O5aa O5aa 6_555 . 2_655 85.83(14) yes
O2a O5aa O4ba 6_555 . . 136.11(11) yes
O2a O5aa O1b1a 6_555 . 3_645 62.2(3) yes
O3b O5aa W2a 3_645 . . 133.1(3) yes
O3b O5aa O4aa 3_645 . . 126.73(16) yes
O3b O5aa O4aa 3_645 . 2_655 111.59(13) yes
O3b O5aa O5aa 3_645 . 2_655 170.56(8) yes
O3b O5aa O4ba 3_645 . . 88.82(16) yes
O3b O5aa O1b1a 3_645 . 3_645 95.00(16) yes
W2a O5aa O4aa . . . 45.00(9) yes
W2a O5aa O4aa . . 2_655 45.00(9) yes
W2a O5aa O5aa . . 2_655 45.00(18) yes
W2a O5aa O4ba . . . 45.00(18) yes
W2a O5aa O1b1a . . 3_645 125.4(2) yes
O4aa O5aa O4aa . . 2_655 90 yes
O4aa O5aa O5aa . . 2_655 60.00(9) yes
O4aa O5aa O4ba . . . 60.00(15) yes
O4aa O5aa O1b1a . . 3_645 129.39(18) yes
O4aa O5aa O5aa 2_655 . 2_655 60.00(9) yes
O4aa O5aa O4ba 2_655 . . 60.00(15) yes
O4aa O5aa O1b1a 2_655 . 3_645 100.6(3) yes
O5aa O5aa O4ba 2_655 . . 90 yes
O5aa O5aa O1b1a 2_655 . 3_645 83.03(18) yes
O4ba O5aa O1b1a . . 3_645 160.1(3) yes
Bi3a O4ba Bi4b 2_654 . . 80.05(7) yes
Bi3a O4ba Bi4b 2_654 . 8_564 95.56(19) yes
Bi3a O4ba O2b 2_654 . 8_564 45.39(11) yes
Bi3a O4ba O3b 2_654 . . 92.21(14) yes
Bi3a O4ba W2a 2_654 . . 103.86(8) yes
Bi3a O4ba O4aa 2_654 . . 140.80(4) yes
Bi3a O4ba O4aa 2_654 . 2_655 64.14(12) yes
Bi3a O4ba O5aa 2_654 . . 119.52(12) yes
Bi3a O4ba O4ba 2_654 . 2_655 81.14(9) yes
Bi3a O4ba O1a1a 2_654 . 3_644 43.9(2) yes
Bi4b O4ba Bi4b . . 8_564 94.44(8) yes
Bi4b O4ba O2b . . 8_564 94.13(12) yes
Bi4b O4ba O3b . . . 44.24(14) yes
Bi4b O4ba W2a . . . 100.6(2) yes
Bi4b O4ba O4aa . . . 122.5(2) yes
Bi4b O4ba O4aa . . 2_655 73.93(10) yes
Bi4b O4ba O5aa . . . 64.34(13) yes
Bi4b O4ba O4ba . . 2_655 133.91(15) yes
Bi4b O4ba O1a1a . . 3_644 109.24(14) yes
Bi4b O4ba O2b 8_564 . 8_564 51.40(16) yes
Bi4b O4ba O3b 8_564 . . 50.81(16) yes
Bi4b O4ba W2a 8_564 . . 157.15(6) yes
Bi4b O4ba O4aa 8_564 . . 112.20(9) yes
Bi4b O4ba O4aa 8_564 . 2_655 157.73(15) yes
Bi4b O4ba O5aa 8_564 . . 132.31(15) yes
Bi4b O4ba O4ba 8_564 . 2_655 129.1(2) yes
Bi4b O4ba O1a1a 8_564 . 3_644 61.8(2) yes
O2b O4ba O3b 8_564 . . 72.98(19) yes
O2b O4ba W2a 8_564 . . 142.82(17) yes
O2b O4ba O4aa 8_564 . . 142.5(2) yes
O2b O4ba O4aa 8_564 . 2_655 109.48(14) yes
O2b O4ba O5aa 8_564 . . 157.46(9) yes
O2b O4ba O4ba 8_564 . 2_655 101.7(2) yes
O2b O4ba O1a1a 8_564 . 3_644 18.02(8) yes
O3b O4ba W2a . . . 138.4(3) yes
O3b O4ba O4aa . . . 126.66(16) yes
O3b O4ba O4aa . . 2_655 117.43(15) yes
O3b O4ba O5aa . . . 93.7(2) yes
O3b O4ba O4ba . . 2_655 173.33(19) yes
O3b O4ba O1a1a . . 3_644 90.9(2) yes
W2a O4ba O4aa . . . 45.00(9) yes
W2a O4ba O4aa . . 2_655 45.00(9) yes
W2a O4ba O5aa . . . 45.00(18) yes
W2a O4ba O4ba . . 2_655 45.00(18) yes
W2a O4ba O1a1a . . 3_644 127.09(18) yes
O4aa O4ba O4aa . . 2_655 90 yes
O4aa O4ba O5aa . . . 60.00(15) yes
O4aa O4ba O4ba . . 2_655 60.00(9) yes
O4aa O4ba O1a1a . . 3_644 128.24(17) yes
O4aa O4ba O5aa 2_655 . . 60.00(15) yes
O4aa O4ba O4ba 2_655 . 2_655 60.00(9) yes
O4aa O4ba O1a1a 2_655 . 3_644 103.5(2) yes
O5aa O4ba O4ba . . 2_655 90 yes
O5aa O4ba O1a1a . . 3_644 163.06(18) yes
O4ba O4ba O1a1a 2_655 . 3_644 84.05(17) yes
Bi1 W1a O1a . . 5_555 51.3(8) yes
Bi1 W1a O1a . . 6_555 51.3(8) yes
Bi1 W1a O1b . . 3_645 111.3(9) yes
Bi1 W1a O1b . . 4_565 111.3(9) yes
Bi1 W1a O2a . . 3_655 124.1(6) yes
Bi1 W1a O2a . . 4_555 124.1(6) yes
Bi1 W1a O2b . . 5_455 46.2(5) yes
Bi1 W1a O2b . . 6_655 46.2(5) yes
Bi1 W1a O1a1a . . . 45.0(11) yes
Bi1 W1a O1a1a . . 2_665 45.0(11) yes
Bi1 W1a O1b1a . . . 135.0(11) yes
Bi1 W1a O1b1a . . 2_665 135.0(11) yes
Bi1 W1a O2b1a . . . 90 yes
Bi1 W1a O2b1a . . 2_665 90 yes
O1a W1a O1a 5_555 . 6_555 102.6(16) yes
O1a W1a O1b 5_555 . 3_645 99.5(4) yes
O1a W1a O1b 5_555 . 4_565 106.8(4) yes
O1a W1a O2a 5_555 . 3_655 72.8(3) yes
O1a W1a O2a 5_555 . 4_555 175.3(14) yes
O1a W1a O2b 5_555 . 5_455 66.1(8) yes
O1a W1a O2b 5_555 . 6_655 62.6(7) yes
O1a W1a O1a1a 5_555 . . 72.1(11) yes
O1a W1a O1a1a 5_555 . 2_665 54.8(8) yes
O1a W1a O1b1a 5_555 . . 125.2(4) yes
O1a W1a O1b1a 5_555 . 2_665 107.9(5) yes
O1a W1a O2b1a 5_555 . . 139(2) yes
O1a W1a O2b1a 5_555 . 2_665 40.8(11) yes
O1a W1a O1b 6_555 . 3_645 106.8(4) yes
O1a W1a O1b 6_555 . 4_565 99.5(4) yes
O1a W1a O2a 6_555 . 3_655 175.3(14) yes
O1a W1a O2a 6_555 . 4_555 72.8(3) yes
O1a W1a O2b 6_555 . 5_455 62.6(7) yes
O1a W1a O2b 6_555 . 6_655 66.1(8) yes
O1a W1a O1a1a 6_555 . . 54.8(8) yes
O1a W1a O1a1a 6_555 . 2_665 72.1(11) yes
O1a W1a O1b1a 6_555 . . 107.9(5) yes
O1a W1a O1b1a 6_555 . 2_665 125.2(4) yes
O1a W1a O2b1a 6_555 . . 40.8(11) yes
O1a W1a O2b1a 6_555 . 2_665 139(2) yes
O1b W1a O1b 3_645 . 4_565 137.4(17) yes
O1b W1a O2a 3_645 . 3_655 75.1(6) yes
O1b W1a O2a 3_645 . 4_555 81.3(7) yes
O1b W1a O2b 3_645 . 5_455 157.5(14) yes
O1b W1a O2b 3_645 . 6_655 65.1(4) yes
O1b W1a O1a1a 3_645 . . 68.6(7) yes
O1b W1a O1a1a 3_645 . 2_665 151.6(15) yes
O1b W1a O1b1a 3_645 . . 28.4(6) yes
O1b W1a O1b1a 3_645 . 2_665 111.4(17) yes
O1b W1a O2b1a 3_645 . . 107.7(7) yes
O1b W1a O2b1a 3_645 . 2_665 72.3(5) yes
O1b W1a O2a 4_565 . 3_655 81.3(7) yes
O1b W1a O2a 4_565 . 4_555 75.1(6) yes
O1b W1a O2b 4_565 . 5_455 65.1(4) yes
O1b W1a O2b 4_565 . 6_655 157.5(14) yes
O1b W1a O1a1a 4_565 . . 151.6(15) yes
O1b W1a O1a1a 4_565 . 2_665 68.6(7) yes
O1b W1a O1b1a 4_565 . . 111.4(17) yes
O1b W1a O1b1a 4_565 . 2_665 28.4(6) yes
O1b W1a O2b1a 4_565 . . 72.3(5) yes
O1b W1a O2b1a 4_565 . 2_665 107.7(7) yes
O2a W1a O2a 3_655 . 4_555 111.8(11) yes
O2a W1a O2b 3_655 . 5_455 114.00(17) yes
O2a W1a O2b 3_655 . 6_655 111.63(16) yes
O2a W1a O1a1a 3_655 . . 123.2(3) yes
O2a W1a O1a1a 3_655 . 2_665 104.1(4) yes
O2a W1a O1b1a 3_655 . . 75.9(9) yes
O2a W1a O1b1a 3_655 . 2_665 56.8(6) yes
O2a W1a O2b1a 3_655 . . 143.1(18) yes
O2a W1a O2b1a 3_655 . 2_665 36.9(11) yes
O2a W1a O2b 4_555 . 5_455 111.63(16) yes
O2a W1a O2b 4_555 . 6_655 114.00(17) yes
O2a W1a O1a1a 4_555 . . 104.1(4) yes
O2a W1a O1a1a 4_555 . 2_665 123.2(3) yes
O2a W1a O1b1a 4_555 . . 56.8(6) yes
O2a W1a O1b1a 4_555 . 2_665 75.9(9) yes
O2a W1a O2b1a 4_555 . . 36.9(11) yes
O2a W1a O2b1a 4_555 . 2_665 143.1(18) yes
O2b W1a O2b 5_455 . 6_655 92.5(10) yes
O2b W1a O1a1a 5_455 . . 90.0(15) yes
O2b W1a O1a1a 5_455 . 2_665 12.09(12) yes
O2b W1a O1b1a 5_455 . . 167.91(12) yes
O2b W1a O1b1a 5_455 . 2_665 90.0(8) yes
O2b W1a O2b1a 5_455 . . 77.9(10) yes
O2b W1a O2b1a 5_455 . 2_665 102.1(12) yes
O2b W1a O1a1a 6_655 . . 12.09(12) yes
O2b W1a O1a1a 6_655 . 2_665 90.0(15) yes
O2b W1a O1b1a 6_655 . . 90.0(8) yes
O2b W1a O1b1a 6_655 . 2_665 167.91(12) yes
O2b W1a O2b1a 6_655 . . 102.1(12) yes
O2b W1a O2b1a 6_655 . 2_665 77.9(10) yes
O1a1a W1a O1a1a . . 2_665 90 yes
O1a1a W1a O1b1a . . . 90 yes
O1a1a W1a O1b1a . . 2_665 180 yes
O1a1a W1a O2b1a . . . 90 yes
O1a1a W1a O2b1a . . 2_665 90 yes
O1a1a W1a O1b1a 2_665 . . 180 yes
O1a1a W1a O1b1a 2_665 . 2_665 90 yes
O1a1a W1a O2b1a 2_665 . . 90 yes
O1a1a W1a O2b1a 2_665 . 2_665 90 yes
O1b1a W1a O1b1a . . 2_665 90 yes
O1b1a W1a O2b1a . . . 90 yes
O1b1a W1a O2b1a . . 2_665 90 yes
O1b1a W1a O2b1a 2_665 . . 90 yes
O1b1a W1a O2b1a 2_665 . 2_665 90 yes
O2b1a W1a O2b1a . . 2_665 180 yes
Bi1 O1a1a Bi3a . . 7_554 139.14(14) yes
Bi1 O1a1a Bi3b . . 3_645 121.1(15) yes
Bi1 O1a1a Bi4b . . 6_655 112.42(14) yes
Bi1 O1a1a O1a . . 5_555 52.9(3) yes
Bi1 O1a1a O1a . . 6_555 64.3(5) yes
Bi1 O1a1a O1b . . 3_645 69.2(12) yes
Bi1 O1a1a O2a . . 6_555 131.6(15) yes
Bi1 O1a1a O2b . . 5_455 49.8(4) yes
Bi1 O1a1a O2b . . 6_655 146.1(3) yes
Bi1 O1a1a O3b . . 6_655 112.9(6) yes
Bi1 O1a1a O4ba . . 8_565 120.4(8) yes
Bi1 O1a1a W1a . . . 7.1(8) yes
Bi1 O1a1a O1a1a . . 2_665 37.9(8) yes
Bi1 O1a1a O1b1a . . . 52.1(9) yes
Bi1 O1a1a O2b1a . . . 45.4(5) yes
Bi1 O1a1a O2b1a . . 2_665 45.4(5) yes
Bi1 O1a1a O2b1a . . 4_555 165.6(13) yes
Bi3a O1a1a Bi3b 7_554 . 3_645 90.8(3) yes
Bi3a O1a1a Bi4b 7_554 . 6_655 97.4(10) yes
Bi3a O1a1a O1a 7_554 . 5_555 140.7(15) yes
Bi3a O1a1a O1a 7_554 . 6_555 74.8(6) yes
Bi3a O1a1a O1b 7_554 . 3_645 129.7(5) yes
Bi3a O1a1a O2a 7_554 . 6_555 51.5(2) yes
Bi3a O1a1a O2b 7_554 . 5_455 102.7(7) yes
Bi3a O1a1a O2b 7_554 . 6_655 71.9(12) yes
Bi3a O1a1a O3b 7_554 . 6_655 107.8(6) yes
Bi3a O1a1a O4ba 7_554 . 8_565 67.0(8) yes
Bi3a O1a1a W1a 7_554 . . 141.0(2) yes
Bi3a O1a1a O1a1a 7_554 . 2_665 117.7(10) yes
Bi3a O1a1a O1b1a 7_554 . . 129.4(7) yes
Bi3a O1a1a O2b1a 7_554 . . 96.5(5) yes
Bi3a O1a1a O2b1a 7_554 . 2_665 170.5(15) yes
Bi3a O1a1a O2b1a 7_554 . 4_555 39.0(4) yes
Bi3b O1a1a Bi4b 3_645 . 6_655 78.8(2) yes
Bi3b O1a1a O1a 3_645 . 5_555 112.7(5) yes
Bi3b O1a1a O1a 3_645 . 6_555 141.3(9) yes
Bi3b O1a1a O1b 3_645 . 3_645 52.6(4) yes
Bi3b O1a1a O2a 3_645 . 6_555 48.69(15) yes
Bi3b O1a1a O2b 3_645 . 5_455 165.6(5) yes
Bi3b O1a1a O2b 3_645 . 6_655 55.8(7) yes
Bi3b O1a1a O3b 3_645 . 6_655 43.35(10) yes
Bi3b O1a1a O4ba 3_645 . 8_565 104.9(7) yes
Bi3b O1a1a W1a 3_645 . . 114.8(15) yes
Bi3b O1a1a O1a1a 3_645 . 2_665 151.2(10) yes
Bi3b O1a1a O1b1a 3_645 . . 73.5(7) yes
Bi3b O1a1a O2b1a 3_645 . . 124.8(13) yes
Bi3b O1a1a O2b1a 3_645 . 2_665 91.2(7) yes
Bi3b O1a1a O2b1a 3_645 . 4_555 53.1(5) yes
Bi4b O1a1a O1a 6_655 . 5_555 59.8(4) yes
Bi4b O1a1a O1a 6_655 . 6_555 137.8(13) yes
Bi4b O1a1a O1b 6_655 . 3_645 105.9(3) yes
Bi4b O1a1a O2a 6_655 . 6_555 110.4(5) yes
Bi4b O1a1a O2b 6_655 . 5_455 94.4(5) yes
Bi4b O1a1a O2b 6_655 . 6_655 35.8(5) yes
Bi4b O1a1a O3b 6_655 . 6_655 38.68(14) yes
Bi4b O1a1a O4ba 6_655 . 8_565 40.3(4) yes
Bi4b O1a1a W1a 6_655 . . 115.5(3) yes
Bi4b O1a1a O1a1a 6_655 . 2_665 92.3(6) yes
Bi4b O1a1a O1b1a 6_655 . . 124.6(6) yes
Bi4b O1a1a O2b1a 6_655 . . 152.3(3) yes
Bi4b O1a1a O2b1a 6_655 . 2_665 73.9(6) yes
Bi4b O1a1a O2b1a 6_655 . 4_555 80.4(6) yes
O1a O1a1a O1a 5_555 . 6_555 100.2(4) yes
O1a O1a1a O1b 5_555 . 3_645 89.0(9) yes
O1a O1a1a O2a 5_555 . 6_555 161.4(6) yes
O1a O1a1a O2b 5_555 . 5_455 53.3(3) yes
O1a O1a1a O2b 5_555 . 6_655 95.1(6) yes
O1a O1a1a O3b 5_555 . 6_655 75.2(2) yes
O1a O1a1a O4ba 5_555 . 8_565 76.5(8) yes
O1a O1a1a W1a 5_555 . . 57.0(6) yes
O1a O1a1a O1a1a 5_555 . 2_665 41.9(2) yes
O1a O1a1a O1b1a 5_555 . . 88.5(9) yes
O1a O1a1a O2b1a 5_555 . . 94.9(5) yes
O1a O1a1a O2b1a 5_555 . 2_665 31.0(7) yes
O1a O1a1a O2b1a 5_555 . 4_555 140.2(9) yes
O1a O1a1a O1b 6_555 . 3_645 110.8(15) yes
O1a O1a1a O2a 6_555 . 6_555 97.0(3) yes
O1a O1a1a O2b 6_555 . 5_455 49.6(3) yes
O1a O1a1a O2b 6_555 . 6_655 143(2) yes
O1a O1a1a O3b 6_555 . 6_655 175.2(5) yes
O1a O1a1a O4ba 6_555 . 8_565 102.1(12) yes
O1a O1a1a W1a 6_555 . . 66.8(7) yes
O1a O1a1a O1a1a 6_555 . 2_665 58.4(3) yes
O1a O1a1a O1b1a 6_555 . . 88.1(12) yes
O1a O1a1a O2b1a 6_555 . . 28.3(9) yes
O1a O1a1a O2b1a 6_555 . 2_665 108.9(8) yes
O1a O1a1a O2b1a 6_555 . 4_555 111.0(7) yes
O1b O1a1a O2a 3_645 . 6_555 78.4(6) yes
O1b O1a1a O2b 3_645 . 5_455 118.8(8) yes
O1b O1a1a O2b 3_645 . 6_655 103.2(12) yes
O1b O1a1a O3b 3_645 . 6_655 70.8(3) yes
O1b O1a1a O4ba 3_645 . 8_565 145.94(19) yes
O1b O1a1a W1a 3_645 . . 62.5(12) yes
O1b O1a1a O1a1a 3_645 . 2_665 105.5(12) yes
O1b O1a1a O1b1a 3_645 . . 23.2(4) yes
O1b O1a1a O2b1a 3_645 . . 83.0(12) yes
O1b O1a1a O2b1a 3_645 . 2_665 57.9(8) yes
O1b O1a1a O2b1a 3_645 . 4_555 101.8(6) yes
O2a O1a1a O2b 6_555 . 5_455 145.2(2) yes
O2a O1a1a O2b 6_555 . 6_655 74.9(2) yes
O2a O1a1a O3b 6_555 . 6_655 87.69(10) yes
O2a O1a1a O4ba 6_555 . 8_565 106.6(9) yes
O2a O1a1a W1a 6_555 . . 125.6(15) yes
O2a O1a1a O1a1a 6_555 . 2_665 155.2(3) yes
O2a O1a1a O1b1a 6_555 . . 85.2(8) yes
O2a O1a1a O2b1a 6_555 . . 97.0(5) yes
O2a O1a1a O2b1a 6_555 . 2_665 134.6(12) yes
O2a O1a1a O2b1a 6_555 . 4_555 34.0(5) yes
O2b O1a1a O2b 5_455 . 6_655 123.7(17) yes
O2b O1a1a O3b 5_455 . 6_655 125.7(3) yes
O2b O1a1a O4ba 5_455 . 8_565 76.5(5) yes
O2b O1a1a W1a 5_455 . . 56.7(8) yes
O2b O1a1a O1a1a 5_455 . 2_665 14.9(6) yes
O2b O1a1a O1b1a 5_455 . . 100.9(6) yes
O2b O1a1a O2b1a 5_455 . . 59.2(4) yes
O2b O1a1a O2b1a 5_455 . 2_665 74.6(3) yes
O2b O1a1a O2b1a 5_455 . 4_555 138.7(11) yes
O2b O1a1a O3b 6_655 . 6_655 38.1(8) yes
O2b O1a1a O4ba 6_655 . 8_565 49.1(14) yes
O2b O1a1a W1a 6_655 . . 146.7(7) yes
O2b O1a1a O1a1a 6_655 . 2_665 126.2(15) yes
O2b O1a1a O1b1a 6_655 . . 126.3(15) yes
O2b O1a1a O2b1a 6_655 . . 168.3(12) yes
O2b O1a1a O2b1a 6_655 . 2_665 101.7(5) yes
O2b O1a1a O2b1a 6_655 . 4_555 45.2(4) yes
O3b O1a1a O4ba 6_655 . 8_565 75.7(5) yes
O3b O1a1a W1a 6_655 . . 110.9(7) yes
O3b O1a1a O1a1a 6_655 . 2_665 116.90(10) yes
O3b O1a1a O1b1a 6_655 . . 93.0(6) yes
O3b O1a1a O2b1a 6_655 . . 151.9(14) yes
O3b O1a1a O2b1a 6_655 . 2_665 67.9(3) yes
O3b O1a1a O2b1a 6_655 . 4_555 72.6(2) yes
O4ba O1a1a W1a 8_565 . . 127.1(9) yes
O4ba O1a1a O1a1a 8_565 . 2_665 84.0(10) yes
O4ba O1a1a O1b1a 8_565 . . 163.06(18) yes
O4ba O1a1a O2b1a 8_565 . . 128.2(9) yes
O4ba O1a1a O2b1a 8_565 . 2_665 103.5(8) yes
O4ba O1a1a O2b1a 8_565 . 4_555 73.4(8) yes
W1a O1a1a O1a1a . . 2_665 45.0(11) yes
W1a O1a1a O1b1a . . . 45.0(11) yes
W1a O1a1a O2b1a . . . 45.0(5) yes
W1a O1a1a O2b1a . . 2_665 45.0(5) yes
W1a O1a1a O2b1a . . 4_555 159.5(15) yes
O1a1a O1a1a O1b1a 2_665 . . 90 yes
O1a1a O1a1a O2b1a 2_665 . . 60.0(5) yes
O1a1a O1a1a O2b1a 2_665 . 2_665 60.0(5) yes
O1a1a O1a1a O2b1a 2_665 . 4_555 152.7(15) yes
O1b1a O1a1a O2b1a . . . 60.0(9) yes
O1b1a O1a1a O2b1a . . 2_665 60.0(9) yes
O1b1a O1a1a O2b1a . . 4_555 115.8(8) yes
O2b1a O1a1a O2b1a . . 2_665 90 yes
O2b1a O1a1a O2b1a . . 4_555 124.2(2) yes
O2b1a O1a1a O2b1a 2_665 . 4_555 139.7(2) yes
Bi1 O1b1a Bi3b . . . 107.1(5) yes
Bi1 O1b1a Bi3b . . 3_645 90.1(11) yes
Bi1 O1b1a Bi4a . . 4_555 135.4(6) yes
Bi1 O1b1a O1a . . 6_555 34.4(5) yes
Bi1 O1b1a O1b . . 3_645 89(2) yes
Bi1 O1b1a O1b . . 4_565 42.83(9) yes
Bi1 O1b1a O2a . . 3_655 71.3(2) yes
Bi1 O1b1a O2a . . 4_555 85.7(5) yes
Bi1 O1b1a O2b . . 6_655 51.1(7) yes
Bi1 O1b1a O5aa . . 8_564 130.6(4) yes
Bi1 O1b1a W1a . . . 5.7(8) yes
Bi1 O1b1a O1a1a . . . 39.3(6) yes
Bi1 O1b1a O1b1a . . 2_665 50.7(8) yes
Bi1 O1b1a O2b1a . . . 45.3(6) yes
Bi1 O1b1a O2b1a . . 2_665 45.3(6) yes
Bi3b O1b1a Bi3b . . 3_645 80.9(3) yes
Bi3b O1b1a Bi4a . . 4_555 117.5(12) yes
Bi3b O1b1a O1a . . 6_555 138.2(10) yes
Bi3b O1b1a O1b . . 3_645 61.5(7) yes
Bi3b O1b1a O1b . . 4_565 107.49(15) yes
Bi3b O1b1a O2a . . 3_655 44.43(12) yes
Bi3b O1b1a O2a . . 4_555 150.7(14) yes
Bi3b O1b1a O2b . . 6_655 98.0(6) yes
Bi3b O1b1a O5aa . . 8_564 53.2(5) yes
Bi3b O1b1a W1a . . . 106.1(4) yes
Bi3b O1b1a O1a1a . . . 109.1(7) yes
Bi3b O1b1a O1b1a . . 2_665 93.7(4) yes
Bi3b O1b1a O2b1a . . . 149.6(5) yes
Bi3b O1b1a O2b1a . . 2_665 61.9(5) yes
Bi3b O1b1a Bi4a 3_645 . 4_555 98.5(3) yes
Bi3b O1b1a O1a 3_645 . 6_555 83.4(8) yes
Bi3b O1b1a O1b 3_645 . 3_645 20.7(6) yes
Bi3b O1b1a O1b 3_645 . 4_565 132.9(11) yes
Bi3b O1b1a O2a 3_645 . 3_655 106.3(4) yes
Bi3b O1b1a O2a 3_645 . 4_555 126.3(7) yes
Bi3b O1b1a O2b 3_645 . 6_655 39.4(4) yes
Bi3b O1b1a O5aa 3_645 . 8_564 123.2(4) yes
Bi3b O1b1a W1a 3_645 . . 95.4(14) yes
Bi3b O1b1a O1a1a 3_645 . . 53.2(5) yes
Bi3b O1b1a O1b1a 3_645 . 2_665 137.1(13) yes
Bi3b O1b1a O2b1a 3_645 . . 107.2(12) yes
Bi3b O1b1a O2b1a 3_645 . 2_665 80.7(8) yes
Bi4a O1b1a O1a 4_555 . 6_555 103.0(5) yes
Bi4a O1b1a O1b 4_555 . 3_645 113.0(4) yes
Bi4a O1b1a O1b 4_555 . 4_565 115.9(4) yes
Bi4a O1b1a O2a 4_555 . 3_655 143.9(15) yes
Bi4a O1b1a O2a 4_555 . 4_555 54.1(3) yes
Bi4a O1b1a O2b 4_555 . 6_655 120.5(8) yes
Bi4a O1b1a O5aa 4_555 . 8_564 79.4(11) yes
Bi4a O1b1a W1a 4_555 . . 135.7(5) yes
Bi4a O1b1a O1a1a 4_555 . . 119.9(8) yes
Bi4a O1b1a O1b1a 4_555 . 2_665 120.9(9) yes
Bi4a O1b1a O2b1a 4_555 . . 90.7(4) yes
Bi4a O1b1a O2b1a 4_555 . 2_665 179.04(12) yes
O1a O1b1a O1b 6_555 . 3_645 94(2) yes
O1a O1b1a O1b 6_555 . 4_565 59.2(4) yes
O1a O1b1a O2a 6_555 . 3_655 105.6(6) yes
O1a O1b1a O2a 6_555 . 4_555 64.1(5) yes
O1a O1b1a O2b 6_555 . 6_655 49.2(5) yes
O1a O1b1a O5aa 6_555 . 8_564 153.0(4) yes
O1a O1b1a W1a 6_555 . . 37.6(7) yes
O1a O1b1a O1a1a 6_555 . . 34.7(4) yes
O1a O1b1a O1b1a 6_555 . 2_665 72.6(8) yes
O1a O1b1a O2b1a 6_555 . . 25.4(7) yes
O1a O1b1a O2b1a 6_555 . 2_665 77.5(10) yes
O1b O1b1a O1b 3_645 . 4_565 128.2(16) yes
O1b O1b1a O2a 3_645 . 3_655 86.5(2) yes
O1b O1b1a O2a 3_645 . 4_555 146.7(16) yes
O1b O1b1a O2b 3_645 . 6_655 45.3(15) yes
O1b O1b1a O5aa 3_645 . 8_564 109.7(15) yes
O1b O1b1a W1a 3_645 . . 94(2) yes
O1b O1b1a O1a1a 3_645 . . 60.1(17) yes
O1b O1b1a O1b1a 3_645 . 2_665 126.0(13) yes
O1b O1b1a O2b1a 3_645 . . 120(2) yes
O1b O1b1a O2b1a 3_645 . 2_665 66.1(9) yes
O1b O1b1a O2a 4_565 . 3_655 63.43(9) yes
O1b O1b1a O2a 4_565 . 4_555 64.00(11) yes
O1b O1b1a O2b 4_565 . 6_655 93.9(7) yes
O1b O1b1a O5aa 4_565 . 8_564 95.2(5) yes
O1b O1b1a W1a 4_565 . . 37.4(7) yes
O1b O1b1a O1a1a 4_565 . . 81.1(6) yes
O1b O1b1a O1b1a 4_565 . 2_665 14.6(5) yes
O1b O1b1a O2b1a 4_565 . . 45.4(3) yes
O1b O1b1a O2b1a 4_565 . 2_665 65.1(3) yes
O2a O1b1a O2a 3_655 . 4_555 122.4(3) yes
O2a O1b1a O2b 3_655 . 6_655 95.1(6) yes
O2a O1b1a O5aa 3_655 . 8_564 65.2(4) yes
O2a O1b1a W1a 3_655 . . 68.0(5) yes
O2a O1b1a O1a1a 3_655 . . 96.1(7) yes
O2a O1b1a O1b1a 3_655 . 2_665 50.53(13) yes
O2a O1b1a O2b1a 3_655 . . 106.0(4) yes
O2a O1b1a O2b1a 3_655 . 2_665 36.3(7) yes
O2a O1b1a O2b 4_555 . 6_655 110.2(9) yes
O2a O1b1a O5aa 4_555 . 8_564 98.4(10) yes
O2a O1b1a W1a 4_555 . . 84.0(4) yes
O2a O1b1a O1a1a 4_555 . . 97.6(8) yes
O2a O1b1a O1b1a 4_555 . 2_665 73.78(15) yes
O2a O1b1a O2b1a 4_555 . . 41.7(6) yes
O2a O1b1a O2b1a 4_555 . 2_665 126.8(6) yes
O2b O1b1a O5aa 6_655 . 8_564 151.13(12) yes
O2b O1b1a W1a 6_655 . . 56.6(11) yes
O2b O1b1a O1a1a 6_655 . . 14.89(16) yes
O2b O1b1a O1b1a 6_655 . 2_665 100.9(11) yes
O2b O1b1a O2b1a 6_655 . . 74.6(10) yes
O2b O1b1a O2b1a 6_655 . 2_665 59.2(9) yes
O5aa O1b1a W1a 8_564 . . 125.4(9) yes
O5aa O1b1a O1a1a 8_564 . . 160.1(3) yes
O5aa O1b1a O1b1a 8_564 . 2_665 83.0(10) yes
O5aa O1b1a O2b1a 8_564 . . 129.4(9) yes
O5aa O1b1a O2b1a 8_564 . 2_665 100.6(8) yes
W1a O1b1a O1a1a . . . 45.0(11) yes
W1a O1b1a O1b1a . . 2_665 45.0(11) yes
W1a O1b1a O2b1a . . . 45.0(5) yes
W1a O1b1a O2b1a . . 2_665 45.0(5) yes
O1a1a O1b1a O1b1a . . 2_665 90 yes
O1a1a O1b1a O2b1a . . . 60.0(9) yes
O1a1a O1b1a O2b1a . . 2_665 60.0(9) yes
O1b1a O1b1a O2b1a 2_665 . . 60.0(5) yes
O1b1a O1b1a O2b1a 2_665 . 2_665 60.0(5) yes
O2b1a O1b1a O2b1a . . 2_665 90 yes
Bi1 O2b1a Bi3a . . 6_554 148.3(7) yes
Bi1 O2b1a Bi3b . . 2_665 109.8(9) yes
Bi1 O2b1a Bi4a . . 4_555 89.4(6) yes
Bi1 O2b1a Bi4b . . 5_455 91.0(11) yes
Bi1 O2b1a O1a . . 6_555 67.0(8) yes
Bi1 O2b1a O1b . . 3_645 43.6(3) yes
Bi1 O2b1a O1b . . 4_565 63.9(2) yes
Bi1 O2b1a O2a . . 4_555 113.5(12) yes
Bi1 O2b1a O2b . . 5_455 59.3(6) yes
Bi1 O2b1a O2b . . 4_565 154.2(6) yes
Bi1 O2b1a O3a . . 4_555 111.1(3) yes
Bi1 O2b1a W1a . . . 8.9(11) yes
Bi1 O2b1a O1a1a . . . 39.1(5) yes
Bi1 O2b1a O1a1a . . 2_665 39.1(5) yes
Bi1 O2b1a O1a1a . . 7_554 161.0(15) yes
Bi1 O2b1a O1b1a . . . 51.6(6) yes
Bi1 O2b1a O1b1a . . 2_665 51.6(6) yes
Bi3a O2b1a Bi3b 6_554 . 2_665 97.0(8) yes
Bi3a O2b1a Bi4a 6_554 . 4_555 77.9(6) yes
Bi3a O2b1a Bi4b 6_554 . 5_455 91.9(9) yes
Bi3a O2b1a O1a 6_554 . 6_555 92.0(11) yes
Bi3a O2b1a O1b 6_554 . 3_645 113.0(3) yes
Bi3a O2b1a O1b 6_554 . 4_565 147.5(9) yes
Bi3a O2b1a O2a 6_554 . 4_555 69.2(6) yes
Bi3a O2b1a O2b 6_554 . 5_455 130.4(13) yes
Bi3a O2b1a O2b 6_554 . 4_565 57.5(2) yes
Bi3a O2b1a O3a 6_554 . 4_555 45.1(3) yes
Bi3a O2b1a W1a 6_554 . . 150.3(2) yes
Bi3a O2b1a O1a1a 6_554 . . 110.1(7) yes
Bi3a O2b1a O1a1a 6_554 . 2_665 146.8(17) yes
Bi3a O2b1a O1a1a 6_554 . 7_554 47.1(5) yes
Bi3a O2b1a O1b1a 6_554 . . 113.1(6) yes
Bi3a O2b1a O1b1a 6_554 . 2_665 152.3(17) yes
Bi3b O2b1a Bi4a 2_665 . 4_555 81.7(9) yes
Bi3b O2b1a Bi4b 2_665 . 5_455 116.32(19) yes
Bi3b O2b1a O1a 2_665 . 6_555 162.8(9) yes
Bi3b O2b1a O1b 2_665 . 3_645 107.3(9) yes
Bi3b O2b1a O1b 2_665 . 4_565 53.0(5) yes
Bi3b O2b1a O2a 2_665 . 4_555 53.8(8) yes
Bi3b O2b1a O2b 2_665 . 5_455 104.68(14) yes
Bi3b O2b1a O2b 2_665 . 4_565 49.4(4) yes
Bi3b O2b1a O3a 2_665 . 4_555 100.8(9) yes
Bi3b O2b1a W1a 2_665 . . 102.6(14) yes
Bi3b O2b1a O1a1a 2_665 . . 146.3(9) yes
Bi3b O2b1a O1a1a 2_665 . 2_665 106.3(6) yes
Bi3b O2b1a O1a1a 2_665 . 7_554 51.5(6) yes
Bi3b O2b1a O1b1a 2_665 . . 91.6(12) yes
Bi3b O2b1a O1b1a 2_665 . 2_665 58.3(7) yes
Bi4a O2b1a Bi4b 4_555 . 5_455 160.5(7) yes
Bi4a O2b1a O1a 4_555 . 6_555 114.6(4) yes
Bi4a O2b1a O1b 4_555 . 3_645 47.3(3) yes
Bi4a O2b1a O1b 4_555 . 4_565 106.0(10) yes
Bi4a O2b1a O2a 4_555 . 4_555 32.8(2) yes
Bi4a O2b1a O2b 4_555 . 5_455 148.45(15) yes
Bi4a O2b1a O2b 4_555 . 4_565 100.5(9) yes
Bi4a O2b1a O3a 4_555 . 4_555 36.3(2) yes
Bi4a O2b1a W1a 4_555 . . 83.1(10) yes
Bi4a O2b1a O1a1a 4_555 . . 84.9(6) yes
Bi4a O2b1a O1a1a 4_555 . 2_665 128.1(5) yes
Bi4a O2b1a O1a1a 4_555 . 7_554 84.5(7) yes
Bi4a O2b1a O1b1a 4_555 . . 38.1(5) yes
Bi4a O2b1a O1b1a 4_555 . 2_665 85.4(9) yes
Bi4b O2b1a O1a 5_455 . 6_555 48.5(9) yes
Bi4b O2b1a O1b 5_455 . 3_645 126.2(8) yes
Bi4b O2b1a O1b 5_455 . 4_565 91.5(6) yes
Bi4b O2b1a O2a 5_455 . 4_555 155.26(12) yes
Bi4b O2b1a O2b 5_455 . 5_455 38.5(4) yes
Bi4b O2b1a O2b 5_455 . 4_565 87.4(5) yes
Bi4b O2b1a O3a 5_455 . 4_555 127.1(7) yes
Bi4b O2b1a W1a 5_455 . . 99.0(14) yes
Bi4b O2b1a O1a1a 5_455 . . 83.2(11) yes
Bi4b O2b1a O1a1a 5_455 . 2_665 56.7(8) yes
Bi4b O2b1a O1a1a 5_455 . 7_554 100.7(6) yes
Bi4b O2b1a O1b1a 5_455 . . 140.4(10) yes
Bi4b O2b1a O1b1a 5_455 . 2_665 109.9(7) yes
O1a O2b1a O1b 6_555 . 3_645 82.3(4) yes
O1a O2b1a O1b 6_555 . 4_565 114.0(9) yes
O1a O2b1a O2a 6_555 . 4_555 143.4(4) yes
O1a O2b1a O2b 6_555 . 5_455 58.7(8) yes
O1a O2b1a O2b 6_555 . 4_565 127.4(13) yes
O1a O2b1a O3a 6_555 . 4_555 96.0(5) yes
O1a O2b1a W1a 6_555 . . 75.4(13) yes
O1a O2b1a O1a1a 6_555 . . 38.6(8) yes
O1a O2b1a O1a1a 6_555 . 2_665 60.0(10) yes
O1a O2b1a O1a1a 6_555 . 7_554 131.8(11) yes
O1a O2b1a O1b1a 6_555 . . 98.3(8) yes
O1a O2b1a O1b1a 6_555 . 2_665 115.2(8) yes
O1b O2b1a O1b 3_645 . 4_565 90.5(4) yes
O1b O2b1a O2a 3_645 . 4_555 77.3(6) yes
O1b O2b1a O2b 3_645 . 5_455 102.3(3) yes
O1b O2b1a O2b 3_645 . 4_565 146.4(12) yes
O1b O2b1a O3a 3_645 . 4_555 69.1(2) yes
O1b O2b1a W1a 3_645 . . 39.6(5) yes
O1b O2b1a O1a1a 3_645 . . 44.1(7) yes
O1b O2b1a O1a1a 3_645 . 2_665 82.6(3) yes
O1b O2b1a O1a1a 3_645 . 7_554 131.6(10) yes
O1b O2b1a O1b1a 3_645 . . 16.0(7) yes
O1b O2b1a O1b1a 3_645 . 2_665 68.1(3) yes
O1b O2b1a O2a 4_565 . 4_555 96.3(13) yes
O1b O2b1a O2b 4_565 . 5_455 59.4(3) yes
O1b O2b1a O2b 4_565 . 4_565 90.4(5) yes
O1b O2b1a O3a 4_565 . 4_555 141.3(13) yes
O1b O2b1a W1a 4_565 . . 60.2(5) yes
O1b O2b1a O1a1a 4_565 . . 102.4(3) yes
O1b O2b1a O1a1a 4_565 . 2_665 54.0(6) yes
O1b O2b1a O1a1a 4_565 . 7_554 100.6(7) yes
O1b O2b1a O1b1a 4_565 . . 83.3(6) yes
O1b O2b1a O1b1a 4_565 . 2_665 23.3(3) yes
O2a O2b1a O2b 4_555 . 5_455 155.6(10) yes
O2a O2b1a O2b 4_555 . 4_565 69.2(6) yes
O2a O2b1a O3a 4_555 . 4_555 48.41(19) yes
O2a O2b1a W1a 4_555 . . 105.3(16) yes
O2a O2b1a O1a1a 4_555 . . 117.6(8) yes
O2a O2b1a O1a1a 4_555 . 2_665 144.0(13) yes
O2a O2b1a O1a1a 4_555 . 7_554 54.8(6) yes
O2a O2b1a O1b1a 4_555 . . 64.1(9) yes
O2a O2b1a O1b1a 4_555 . 2_665 84.7(13) yes
O2b O2b1a O2b 5_455 . 4_565 107.0(4) yes
O2b O2b1a O3a 5_455 . 4_555 154.5(10) yes
O2b O2b1a W1a 5_455 . . 65.3(10) yes
O2b O2b1a O1a1a 5_455 . . 72.8(7) yes
O2b O2b1a O1a1a 5_455 . 2_665 20.3(4) yes
O2b O2b1a O1a1a 5_455 . 7_554 124.0(4) yes
O2b O2b1a O1b1a 5_455 . . 110.3(4) yes
O2b O2b1a O1b1a 5_455 . 2_665 72.9(7) yes
O2b O2b1a O3a 4_565 . 4_555 90.0(4) yes
O2b O2b1a W1a 4_565 . . 149.8(12) yes
O2b O2b1a O1a1a 4_565 . . 164.3(12) yes
O2b O2b1a O1a1a 4_565 . 2_665 123.9(3) yes
O2b O2b1a O1a1a 4_565 . 7_554 17.1(3) yes
O2b O2b1a O1b1a 4_565 . . 131.7(15) yes
O2b O2b1a O1b1a 4_565 . 2_665 105.1(9) yes
O3a O2b1a W1a 4_555 . . 108.5(5) yes
O3a O2b1a O1a1a 4_555 . . 85.7(3) yes
O3a O2b1a O1a1a 4_555 . 2_665 145.5(5) yes
O3a O2b1a O1a1a 4_555 . 7_554 73.5(4) yes
O3a O2b1a O1b1a 4_555 . . 68.0(4) yes
O3a O2b1a O1b1a 4_555 . 2_665 121.7(11) yes
W1a O2b1a O1a1a . . . 45.0(9) yes
W1a O2b1a O1a1a . . 2_665 45.0(9) yes
W1a O2b1a O1a1a . . 7_554 152.7(19) yes
W1a O2b1a O1b1a . . . 45.0(9) yes
W1a O2b1a O1b1a . . 2_665 45.0(9) yes
O1a1a O2b1a O1a1a . . 2_665 60.0(5) yes
O1a1a O2b1a O1a1a . . 7_554 156.6(3) yes
O1a1a O2b1a O1b1a . . . 60.0(9) yes
O1a1a O2b1a O1b1a . . 2_665 90 yes
O1a1a O2b1a O1a1a 2_665 . 7_554 140.8(2) yes
O1a1a O2b1a O1b1a 2_665 . . 90 yes
O1a1a O2b1a O1b1a 2_665 . 2_665 60.0(9) yes
O1a1a O2b1a O1b1a 7_554 . . 118.8(13) yes
O1a1a O2b1a O1b1a 7_554 . 2_665 109.9(11) yes
O1b1a O2b1a O1b1a . . 2_665 60.0(5) yes

loop_
_geom_bond_atom_site_label_1
_geom_bond_atom_site_label_2
_geom_bond_site_symmetry_1
_geom_bond_site_symmetry_2
_geom_bond_distance
_geom_bond_publ_flag
Bi1 O1a . 5_555 1.899(9) yes
Bi1 O1a . 6_555 1.899(9) yes
Bi1 O1b . 3_645 2.384(4) yes
Bi1 O1b . 4_565 2.384(4) yes
Bi1 O2a . 3_655 3.195(4) yes
Bi1 O2a . 4_555 3.195(4) yes
Bi1 O2b . 5_455 2.718(4) yes
Bi1 O2b . 6_655 2.718(4) yes
Bi1 W1a . . 0.30(4) yes
Bi1 O1a1a . . 1.72(2) yes
Bi1 O1a1a . 2_665 1.72(2) yes
Bi1 O1b1a . . 2.14(3) yes
Bi1 O1b1a . 2_665 2.14(3) yes
Bi1 O2b1a . . 1.943(6) yes
Bi1 O2b1a . 2_665 1.943(6) yes
Bi3a O1a . 1_556 2.579(10) yes
Bi3a O1a . 7_555 2.662(10) yes
Bi3a O2a . 7_555 2.277(6) yes
Bi3a O2b . 7_545 2.367(4) yes
Bi3a O3a . 1_556 2.762(6) yes
Bi3a O3a . 7_555 2.490(5) yes
Bi3a O4aa . 1_556 3.213(7) yes
Bi3a O4ba . 2_656 3.271(4) yes
Bi3a O1a1a . 4_555 2.46(2) yes
Bi3a O2b1a . 6_555 2.118(2) yes
Bi3b O1b . . 2.275(5) yes
Bi3b O1b . 3_645 2.361(5) yes
Bi3b O2a . 3_655 2.250(4) yes
Bi3b O2b . 3_645 2.283(5) yes
Bi3b O3b . . 2.936(7) yes
Bi3b O3b . 3_645 2.408(5) yes
Bi3b O5aa . 8_564 2.472(6) yes
Bi3b O1a1a . 8_564 2.715(11) yes
Bi3b O1b1a . . 2.676(12) yes
Bi3b O1b1a . 8_564 3.25(2) yes
Bi3b O2b1a . 2_665 2.77(3) yes
Bi4a O1b . 2_665 2.756(5) yes
Bi4a O2a . . 2.162(4) yes
Bi4a O3a . . 2.170(6) yes
Bi4a O3a . 7_554 2.166(6) yes
Bi4a O4aa . 6_554 3.182(7) yes
Bi4a O4aa . 7_554 2.382(2) yes
Bi4a O5aa . 5_454 3.229(4) yes
Bi4a O1b1a . 7_554 2.152(18) yes
Bi4a O2b1a . 7_554 3.49(3) yes
Bi4b O1a . 2_655 2.720(10) yes
Bi4b O2b . . 2.185(5) yes
Bi4b O3b . . 2.202(7) yes
Bi4b O3b . 3_645 2.117(6) yes
Bi4b O5aa . . 3.111(4) yes
Bi4b O4ba . . 3.096(4) yes
Bi4b O4ba . 3_645 2.195(5) yes
Bi4b O1a1a . 6_654 2.99(2) yes
Bi4b O2b1a . 5_544 3.44(3) yes
O1a O1a . 2_555 3.233(13) yes
O1a O1b . 7_544 3.308(10) yes
O1a O1b . 8_464 3.480(10) yes
O1a O2a . . 3.485(10) yes
O1a O2a . 7_554 3.115(11) yes
O1a O2b . 1_455 2.810(10) yes
O1a O2b . 2_655 2.691(10) yes
O1a W1a . 5_444 2.07(2) yes
O1a O1a1a . 5_444 2.351(9) yes
O1a O1a1a . 6_554 1.842(9) yes
O1a O1b1a . 6_554 3.23(3) yes
O1a O2b1a . 6_554 1.40(3) yes
O1b O2a . 1_655 3.272(5) yes
O1b O2a . 2_665 3.487(5) yes
O1b O2a . 3_655 3.245(6) yes
O1b O2b . 3_645 2.840(8) yes
O1b O3b . . 3.117(6) yes
O1b O5aa . 6_654 3.357(8) yes
O1b O5aa . 8_564 3.393(3) yes
O1b W1a . 7_654 2.259(14) yes
O1b O1a1a . 8_564 2.37(3) yes
O1b O1b1a . 7_654 3.459(6) yes
O1b O1b1a . 8_564 1.076(18) yes
O1b O2b1a . 7_654 2.482(12) yes
O1b O2b1a . 8_564 3.380(9) yes
O2a O2b . 1_455 2.677(5) yes
O2a O3a . . 2.639(5) yes
O2a O3a . 7_554 2.969(7) yes
O2a O5aa . 6_554 3.239(6) yes
O2a W1a . 7_554 3.02(2) yes
O2a O1a1a . 6_554 2.742(4) yes
O2a O1b1a . 7_554 2.538(6) yes
O2a O1b1a . 8_464 3.157(5) yes
O2a O2b1a . 7_554 1.88(3) yes
O2b O3b . . 2.711(5) yes
O2b O3b . 3_645 3.194(8) yes
O2b O4ba . 3_645 2.723(8) yes
O2b W1a . 5_544 2.92(3) yes
O2b O1a1a . 5_544 3.491(8) yes
O2b O1a1a . 6_654 1.11(2) yes
O2b O1b1a . 6_654 3.49(4) yes
O2b O2b1a . 5_544 3.14(2) yes
O2b O2b1a . 7_654 2.689(11) yes
O3a O3a . 7_554 2.880(9) yes
O3a O3a . 4_555 2.880(9) yes
O3a O4aa . . 2.959(5) yes
O3a O4aa . 7_554 2.610(6) yes
O3a O2b1a . 7_554 3.480(12) yes
O3b O3b . 3_645 2.900(10) yes
O3b O3b . 8_564 2.900(10) yes
O3b O5aa . 8_564 3.297(4) yes
O3b O4ba . . 2.647(4) yes
O3b O1a1a . 6_654 3.499(5) yes
W2a O4aa . . 1.92 yes
W2a O4aa . 2_655 1.92 yes
W2a O5aa . . 1.920(6) yes
W2a O5aa . 2_655 1.920(6) yes
W2a O4ba . . 1.920(6) yes
W2a O4ba . 2_655 1.920(6) yes
O4aa O5aa . . 2.715(4) yes
O4aa O5aa . 2_655 2.715(4) yes
O4aa O4ba . . 2.715(4) yes
O4aa O4ba . 2_655 2.715(4) yes
O5aa O5aa . 2_655 2.7153 yes
O5aa O4ba . . 2.715(8) yes
O5aa O1b1a . 3_645 2.84(3) yes
O4ba O4ba . 2_655 2.7153 yes
O4ba O1a1a . 3_644 3.32(4) yes
W1a O1a1a . . 1.92(4) yes
W1a O1a1a . 2_665 1.92(4) yes
W1a O1b1a . . 1.92(4) yes
W1a O1b1a . 2_665 1.92(4) yes
W1a O2b1a . . 1.92 yes
W1a O2b1a . 2_665 1.92 yes
O1a1a O1a1a . 2_665 2.7153 yes
O1a1a O1b1a . . 2.72(5) yes
O1a1a O2b1a . . 2.72(3) yes
O1a1a O2b1a . 2_665 2.72(3) yes
O1a1a O2b1a . 4_555 3.36(2) yes
O1b1a O1b1a . 2_665 2.7153 yes
O1b1a O2b1a . . 2.72(3) yes
O1b1a O2b1a . 2_665 2.72(3) yes

loop_
_geom_hbond_atom_site_label_D
_geom_hbond_atom_site_label_H
_geom_hbond_atom_site_label_A
_geom_hbond_site_symmetry_D
_geom_hbond_site_symmetry_H
_geom_hbond_site_symmetry_A
_geom_hbond_distance_DH
_geom_hbond_distance_HA
_geom_hbond_distance_DA
_geom_hbond_angle_DHA
_geom_hbond_publ_flag
? ? ? ? ? ? ? ? ? ? ?

loop_
_geom_torsion_atom_site_label_1
_geom_torsion_atom_site_label_2
_geom_torsion_atom_site_label_3
_geom_torsion_atom_site_label_4
_geom_torsion_site_symmetry_1
_geom_torsion_site_symmetry_2
_geom_torsion_site_symmetry_3
_geom_torsion_site_symmetry_4
_geom_torsion
_geom_torsion_publ_flag
? ? ? ? ? ? ? ? ? ?
